data_4317159
loop_
_publ_author_name
'Arief C. Wibowo'
'Shae A. Vaughn'
'Mark D. Smith'
'Hans-Conrad zur Loye'

_publ_contact_author_address
;
Department of Chemistry and Biochemistry
University of South Carolina
Columbia, South Carolina 29208
USA
;
_publ_contact_author_email zurloye@mail.chem.sc.edu
_publ_contact_author_fax '803 777 8508'
_publ_contact_author_name 'Professor Hans-Conrad zur Loye'
_publ_contact_author_phone '803 777 6916'
_publ_section_title
;
 Novel Bismuth and Lead Coordination Polymers Synthesized with
 Pyridine-2,5-Dicarboxylates: Two Single Component "White" Light Emitting
 Phosphors
;
_journal_name_full 'Inorganic Chemistry'
_journal_page_first 11001
_journal_page_last 11008
_journal_paper_doi 10.1021/ic1014708
_journal_volume 49
_journal_year 2010
_chemical_formula_moiety 'C21 H12 Bi3 N3 O15, H2 O'
_chemical_formula_sum 'C21 H14 Bi3 N3 O16'
_chemical_formula_weight 1191.29
_chemical_name_systematic
; 
 ? 
;
_space_group_IT_number 2
_symmetry_cell_setting triclinic
_symmetry_space_group_name_Hall '-P 1'
_symmetry_space_group_name_H-M 'P -1'
_atom_sites_solution_hydrogens geom
_atom_sites_solution_primary direct
_atom_sites_solution_secondary difmap
_audit_creation_method SHELXL-97
_cell_angle_alpha 85.2390(10)
_cell_angle_beta 84.8430(10)
_cell_angle_gamma 71.1060(10)
_cell_formula_units_Z 2
_cell_length_a 8.7256(5)
_cell_length_b 11.1217(7)
_cell_length_c 14.0933(9)
_cell_measurement_reflns_used 5701
_cell_measurement_temperature 295(2)
_cell_measurement_theta_max 26.305
_cell_measurement_theta_min 2.356
_cell_volume 1286.63(14)
_computing_cell_refinement 'SAINT-Plus Version 6.45 (Bruker, 2001)'
_computing_data_collection 'SMART Version 5.625 (Bruker, 2001)'
_computing_data_reduction 'SAINT-Plus Version 6.45 (Bruker, 2001)'
_computing_molecular_graphics various
_computing_publication_material 'SHELXTL Version 6.14 (Bruker, 2000)'
_computing_structure_refinement 'SHELXL-97 (Sheldrick, 1997)'
_computing_structure_solution 'SHELXS-97 (Sheldrick, 1990)'
_diffrn_ambient_temperature 295(2)
_diffrn_measured_fraction_theta_full 0.997
_diffrn_measured_fraction_theta_max 0.997
_diffrn_measurement_device_type 'Bruker SMART APEX CCD diffractometer'
_diffrn_measurement_method 'omega scans'
_diffrn_radiation_monochromator graphite
_diffrn_radiation_source 'fine-focus sealed tube'
_diffrn_radiation_type MoK\a
_diffrn_radiation_wavelength 0.71073
_diffrn_reflns_av_R_equivalents 0.0518
_diffrn_reflns_av_sigmaI/netI 0.0456
_diffrn_reflns_limit_h_max 10
_diffrn_reflns_limit_h_min -10
_diffrn_reflns_limit_k_max 13
_diffrn_reflns_limit_k_min -13
_diffrn_reflns_limit_l_max 17
_diffrn_reflns_limit_l_min -17
_diffrn_reflns_number 22885
_diffrn_reflns_theta_full 26.41
_diffrn_reflns_theta_max 26.41
_diffrn_reflns_theta_min 1.45
_exptl_absorpt_coefficient_mu 20.554
_exptl_absorpt_correction_T_max 1.0000
_exptl_absorpt_correction_T_min 0.5304
_exptl_absorpt_correction_type multi-scan
_exptl_absorpt_process_details 'SADABS Version 2.05 (Bruker, 2001)'
_exptl_crystal_colour colorless
_exptl_crystal_density_diffrn 3.075
_exptl_crystal_density_method 'not measured'
_exptl_crystal_description plate
_exptl_crystal_F_000 1076
_exptl_crystal_size_max 0.05
_exptl_crystal_size_mid 0.04
_exptl_crystal_size_min 0.02
_refine_diff_density_max 1.569
_refine_diff_density_min -0.933
_refine_diff_density_rms 0.221
_refine_ls_extinction_method none
_refine_ls_goodness_of_fit_ref 1.014
_refine_ls_hydrogen_treatment mixed
_refine_ls_matrix_type full
_refine_ls_number_parameters 391
_refine_ls_number_reflns 5268
_refine_ls_number_restraints 2
_refine_ls_restrained_S_all 1.014
_refine_ls_R_factor_all 0.0391
_refine_ls_R_factor_gt 0.0307
_refine_ls_shift/su_max 0.001
_refine_ls_shift/su_mean 0.000
_refine_ls_structure_factor_coef Fsqd
_refine_ls_weighting_details 'calc w=1/[\s^2^(Fo^2^)+(0.0311P)^2^+0.0000P] where P=(Fo^2^+2Fc^2^)/3'
_refine_ls_weighting_scheme calc
_refine_ls_wR_factor_gt 0.0636
_refine_ls_wR_factor_ref 0.0671
_reflns_number_gt 4555
_reflns_number_total 5268
_reflns_threshold_expression >2sigma(I)
_cod_data_source_file ic1014708_si_001_2.cif
_cod_data_source_block 1
_cod_depositor_comments
;
The following automatic conversions were performed:

'_symmetry_cell_setting' value 'Triclinic' changed to 'triclinic'
according to the built-in table from CIF Core dictionary named
'cif_core.dic' version 2.4.1 from 2010-06-29.

Automatic conversion script
Id: cif_fix_values 1646 2011-03-28 12:23:43Z adriana 
;
_cod_database_code 4317159

loop_
_symmetry_equiv_pos_as_xyz
'x, y, z'
'-x, -y, -z'

loop_
_atom_site_label
_atom_site_type_symbol
_atom_site_fract_x
_atom_site_fract_y
_atom_site_fract_z
_atom_site_U_iso_or_equiv
_atom_site_adp_type
_atom_site_occupancy
_atom_site_symmetry_multiplicity
_atom_site_calc_flag
_atom_site_refinement_flags
_atom_site_disorder_assembly
_atom_site_disorder_group
Bi1 Bi 0.85653(3) 0.75312(3) 0.29173(2) 0.01732(8) Uani 1 1 d . . .
Bi2 Bi 0.65455(3) 0.58218(3) 0.49133(2) 0.01804(8) Uani 1 1 d . . .
Bi3 Bi 0.51213(3) 0.60386(3) 0.27021(2) 0.01864(8) Uani 1 1 d . . .
C1 C 0.9349(9) 0.7836(8) 0.0516(6) 0.0246(18) Uani 1 1 d . . .
C2 C 1.0013(11) 0.7977(9) -0.0391(6) 0.039(2) Uani 1 1 d . . .
H2 H 0.9589 0.7763 -0.0911 0.047 Uiso 1 1 calc R . .
C3 C 1.1312(10) 0.8438(9) -0.0529(6) 0.035(2) Uani 1 1 d . . .
H3 H 1.1753 0.8564 -0.1141 0.042 Uiso 1 1 calc R . .
C4 C 1.1952(9) 0.8712(8) 0.0273(6) 0.0258(18) Uani 1 1 d . . .
C5 C 1.1243(10) 0.8517(8) 0.1162(6) 0.032(2) Uani 1 1 d . . .
H5 H 1.1673 0.8684 0.1698 0.039 Uiso 1 1 calc R . .
C6 C 0.7906(10) 0.7350(8) 0.0721(6) 0.029(2) Uani 1 1 d . . .
C7 C 1.3287(9) 0.9267(8) 0.0157(6) 0.030(2) Uani 1 1 d . . .
C8 C 0.2988(9) 0.3907(7) 0.2487(5) 0.0178(16) Uani 1 1 d . . .
C9 C 0.2531(9) 0.2834(8) 0.2467(6) 0.0278(19) Uani 1 1 d . . .
H9 H 0.1451 0.2909 0.2408 0.033 Uiso 1 1 calc R . .
C10 C 0.3696(9) 0.1641(8) 0.2537(6) 0.0283(19) Uani 1 1 d . . .
H10 H 0.3400 0.0911 0.2526 0.034 Uiso 1 1 calc R . .
C11 C 0.5298(9) 0.1545(7) 0.2622(6) 0.0212(17) Uani 1 1 d . . .
C12 C 0.5655(9) 0.2687(8) 0.2634(5) 0.0233(18) Uani 1 1 d . . .
H12 H 0.6726 0.2639 0.2698 0.028 Uiso 1 1 calc R . .
C13 C 0.1780(8) 0.5228(7) 0.2470(5) 0.0202(16) Uani 1 1 d . . .
C14 C 0.6640(10) 0.0314(8) 0.2723(5) 0.0247(18) Uani 1 1 d . . .
C15 C 0.0498(9) 1.2074(7) 0.4719(6) 0.0214(17) Uani 1 1 d . . .
C16 C 0.0080(9) 1.1434(7) 0.4026(6) 0.0243(18) Uani 1 1 d . . .
H16 H -0.0853 1.1823 0.3703 0.029 Uiso 1 1 calc R . .
C17 C 0.1040(9) 1.0241(7) 0.3825(6) 0.0243(18) Uani 1 1 d . . .
H17 H 0.0786 0.9811 0.3354 0.029 Uiso 1 1 calc R . .
C18 C 0.2419(9) 0.9667(7) 0.4339(5) 0.0198(16) Uani 1 1 d . . .
C19 C 0.2739(9) 1.0353(7) 0.5031(6) 0.0240(18) Uani 1 1 d . . .
H19 H 0.3643 0.9965 0.5381 0.029 Uiso 1 1 calc R . .
C20 C -0.0504(9) 1.3372(7) 0.4966(5) 0.0214(17) Uani 1 1 d . . .
C21 C 0.3522(9) 0.8350(7) 0.4164(6) 0.0208(17) Uani 1 1 d . . .
N1 N 0.9965(8) 0.8098(6) 0.1281(5) 0.0271(16) Uani 1 1 d . . .
N2 N 0.4546(7) 0.3839(6) 0.2558(5) 0.0221(14) Uani 1 1 d . . .
N3 N 0.1825(7) 1.1540(6) 0.5227(5) 0.0233(15) Uani 1 1 d . . .
O1 O 0.7431(6) 0.7218(5) 0.1592(4) 0.0253(13) Uani 1 1 d . . .
O2 O 0.7293(8) 0.7135(8) 0.0027(4) 0.060(2) Uani 1 1 d . . .
O3 O 1.3819(7) 0.9557(6) -0.0631(4) 0.0396(16) Uani 1 1 d . . .
O4 O 1.3840(8) 0.9378(7) 0.0961(5) 0.052(2) Uani 1 1 d D . .
H4A H 1.464(8) 0.964(9) 0.081(7) 0.078 Uiso 1 1 d D . .
O5 O 0.2278(6) 0.6145(5) 0.2608(4) 0.0286(13) Uani 1 1 d . . .
O6 O 0.0307(6) 0.5361(5) 0.2361(4) 0.0248(12) Uani 1 1 d . . .
O7 O 0.6210(6) -0.0702(5) 0.2848(4) 0.0265(13) Uani 1 1 d . . .
O8 O 0.8072(6) 0.0293(5) 0.2684(4) 0.0271(13) Uani 1 1 d . . .
O9 O 0.4417(6) 0.7804(5) 0.4837(4) 0.0289(13) Uani 1 1 d . . .
O10 O 0.3430(6) 0.7906(5) 0.3390(4) 0.0281(13) Uani 1 1 d . . .
O11 O -0.1732(6) 1.3894(5) 0.4456(4) 0.0287(13) Uani 1 1 d . . .
O12 O -0.0147(7) 1.3904(5) 0.5626(4) 0.0293(13) Uani 1 1 d . . .
O13 O 0.7008(6) 0.6486(5) 0.3448(4) 0.0202(11) Uani 1 1 d . . .
O14 O 0.5044(6) 0.5230(5) 0.4095(3) 0.0194(11) Uani 1 1 d . . .
O15 O 0.7890(7) 0.4282(6) 0.2254(6) 0.056(2) Uani 1 1 d . . .
O16A O 0.581(3) 0.5348(18) 0.0606(13) 0.082(7) Uiso 0.62(4) 1 d P . .
O16B O 0.676(5) 0.485(3) 0.031(2) 0.085(12) Uiso 0.38(4) 1 d P . .

loop_
_atom_site_aniso_label
_atom_site_aniso_U_11
_atom_site_aniso_U_22
_atom_site_aniso_U_33
_atom_site_aniso_U_23
_atom_site_aniso_U_13
_atom_site_aniso_U_12
Bi1 0.01612(14) 0.01545(15) 0.02056(16) 0.00019(11) -0.00137(11) -0.00553(12)
Bi2 0.01840(15) 0.01614(15) 0.01891(16) -0.00071(12) -0.00352(11) -0.00403(12)
Bi3 0.01867(15) 0.01872(16) 0.01781(15) -0.00029(12) -0.00167(11) -0.00505(12)
C1 0.021(4) 0.026(5) 0.023(4) -0.004(4) -0.002(3) -0.002(4)
C2 0.047(6) 0.058(7) 0.022(5) -0.005(4) 0.001(4) -0.031(5)
C3 0.037(5) 0.049(6) 0.025(5) -0.001(4) 0.008(4) -0.024(5)
C4 0.028(4) 0.030(5) 0.019(4) 0.000(4) 0.005(3) -0.011(4)
C5 0.029(5) 0.045(6) 0.027(5) -0.009(4) -0.006(4) -0.015(4)
C6 0.037(5) 0.033(5) 0.026(5) -0.006(4) 0.003(4) -0.023(4)
C7 0.019(4) 0.042(6) 0.029(5) -0.007(4) 0.001(4) -0.008(4)
C8 0.020(4) 0.013(4) 0.020(4) -0.004(3) 0.001(3) -0.004(3)
C9 0.021(4) 0.030(5) 0.035(5) -0.010(4) -0.004(4) -0.010(4)
C10 0.024(4) 0.025(5) 0.038(5) -0.002(4) -0.007(4) -0.010(4)
C11 0.015(4) 0.018(4) 0.025(4) -0.005(3) 0.005(3) 0.002(3)
C12 0.015(4) 0.030(5) 0.026(4) 0.003(4) -0.003(3) -0.010(4)
C13 0.013(4) 0.023(4) 0.022(4) -0.007(3) 0.002(3) -0.003(3)
C14 0.033(5) 0.027(5) 0.013(4) -0.005(3) 0.000(3) -0.006(4)
C15 0.021(4) 0.015(4) 0.025(4) 0.004(3) -0.002(3) -0.004(3)
C16 0.016(4) 0.017(4) 0.033(5) -0.004(4) -0.004(3) 0.006(3)
C17 0.023(4) 0.024(4) 0.026(5) -0.007(4) -0.003(3) -0.006(4)
C18 0.016(4) 0.015(4) 0.024(4) -0.002(3) 0.001(3) 0.000(3)
C19 0.018(4) 0.023(4) 0.028(5) 0.001(4) -0.007(3) -0.002(3)
C20 0.022(4) 0.023(4) 0.019(4) 0.006(3) -0.003(3) -0.008(4)
C21 0.020(4) 0.016(4) 0.024(4) 0.001(3) 0.001(3) -0.003(3)
N1 0.032(4) 0.029(4) 0.025(4) 0.000(3) 0.002(3) -0.018(3)
N2 0.021(3) 0.018(3) 0.026(4) 0.001(3) -0.004(3) -0.004(3)
N3 0.022(3) 0.021(4) 0.023(4) 0.000(3) -0.004(3) -0.001(3)
O1 0.027(3) 0.033(3) 0.019(3) 0.001(3) -0.002(2) -0.014(3)
O2 0.066(5) 0.116(7) 0.027(4) 0.007(4) -0.009(3) -0.071(5)
O3 0.035(3) 0.065(5) 0.028(4) 0.001(3) 0.000(3) -0.029(3)
O4 0.056(4) 0.091(6) 0.031(4) -0.009(4) 0.003(3) -0.052(4)
O5 0.021(3) 0.019(3) 0.045(4) -0.006(3) -0.002(3) -0.004(2)
O6 0.019(3) 0.019(3) 0.035(3) -0.010(3) -0.004(2) -0.002(2)
O7 0.028(3) 0.015(3) 0.035(3) 0.006(2) -0.007(3) -0.006(2)
O8 0.017(3) 0.023(3) 0.039(4) -0.005(3) -0.006(2) -0.001(2)
O9 0.031(3) 0.025(3) 0.022(3) -0.005(3) -0.009(3) 0.005(3)
O10 0.029(3) 0.018(3) 0.034(3) -0.008(3) -0.010(3) 0.000(3)
O11 0.025(3) 0.020(3) 0.034(3) -0.008(3) -0.012(3) 0.006(2)
O12 0.039(3) 0.017(3) 0.027(3) -0.005(3) -0.005(3) -0.002(3)
O13 0.022(3) 0.021(3) 0.022(3) 0.003(2) -0.001(2) -0.014(2)
O14 0.022(3) 0.026(3) 0.013(3) 0.001(2) -0.003(2) -0.011(2)
O15 0.030(4) 0.030(4) 0.110(7) -0.026(4) 0.014(4) -0.013(3)

loop_
_atom_type_symbol
_atom_type_description
_atom_type_scat_dispersion_real
_atom_type_scat_dispersion_imag
_atom_type_scat_source
C C 0.0033 0.0016 'International Tables Vol C Tables 4.2.6.8 and 6.1.1.4'
H H 0.0000 0.0000 'International Tables Vol C Tables 4.2.6.8 and 6.1.1.4'
N N 0.0061 0.0033 'International Tables Vol C Tables 4.2.6.8 and 6.1.1.4'
O O 0.0106 0.0060 'International Tables Vol C Tables 4.2.6.8 and 6.1.1.4'
Bi Bi -4.1077 10.2566 'International Tables Vol C Tables 4.2.6.8 and 6.1.1.4'

loop_
_geom_angle_atom_site_label_1
_geom_angle_atom_site_label_2
_geom_angle_atom_site_label_3
_geom_angle
_geom_angle_site_symmetry_1
_geom_angle_site_symmetry_3
_geom_angle_publ_flag
O13 Bi1 O1 75.67(18) . . ?
O13 Bi1 O7 85.94(18) . 1_565 ?
O1 Bi1 O7 77.25(19) . 1_565 ?
O13 Bi1 O6 81.79(18) . 1_655 ?
O1 Bi1 O6 73.93(18) . 1_655 ?
O7 Bi1 O6 150.66(17) 1_565 1_655 ?
O13 Bi1 N1 139.46(19) . . ?
O1 Bi1 N1 65.48(18) . . ?
O7 Bi1 N1 96.1(2) 1_565 . ?
O6 Bi1 N1 76.94(19) 1_655 . ?
O13 Bi1 O12 77.32(18) . 2_676 ?
O1 Bi1 O12 137.21(17) . 2_676 ?
O7 Bi1 O12 132.87(18) 1_565 2_676 ?
O6 Bi1 O12 69.84(17) 1_655 2_676 ?
N1 Bi1 O12 124.91(19) . 2_676 ?
O13 Bi1 N3 86.54(18) . 2_676 ?
O1 Bi1 N3 149.46(18) . 2_676 ?
O7 Bi1 N3 76.90(18) 1_565 2_676 ?
O6 Bi1 N3 128.42(18) 1_655 2_676 ?
N1 Bi1 N3 133.47(18) . 2_676 ?
O12 Bi1 N3 58.58(17) 2_676 2_676 ?
O13 Bi1 O8 132.18(17) . 1_565 ?
O1 Bi1 O8 101.34(17) . 1_565 ?
O7 Bi1 O8 48.09(15) 1_565 1_565 ?
O6 Bi1 O8 144.39(16) 1_655 1_565 ?
N1 Bi1 O8 69.39(18) . 1_565 ?
O12 Bi1 O8 121.38(15) 2_676 1_565 ?
N3 Bi1 O8 72.50(17) 2_676 1_565 ?
O13 Bi1 C14 109.4(2) . 1_565 ?
O1 Bi1 C14 88.9(2) . 1_565 ?
O7 Bi1 C14 24.15(18) 1_565 1_565 ?
O6 Bi1 C14 156.83(19) 1_655 1_565 ?
N1 Bi1 C14 81.8(2) . 1_565 ?
O12 Bi1 C14 131.51(18) 2_676 1_565 ?
N3 Bi1 C14 73.64(19) 2_676 1_565 ?
O8 Bi1 C14 23.95(17) 1_565 1_565 ?
O13 Bi1 O5 119.77(17) . 1_655 ?
O1 Bi1 O5 106.12(17) . 1_655 ?
O7 Bi1 O5 154.26(15) 1_565 1_655 ?
O6 Bi1 O5 45.04(14) 1_655 1_655 ?
N1 Bi1 O5 64.04(18) . 1_655 ?
O12 Bi1 O5 61.28(16) 2_676 1_655 ?
N3 Bi1 O5 104.25(16) 2_676 1_655 ?
O8 Bi1 O5 107.06(13) 1_565 1_655 ?
C14 Bi1 O5 130.65(17) 1_565 1_655 ?
O13 Bi1 C13 99.15(19) . 1_655 ?
O1 Bi1 C13 91.57(19) . 1_655 ?
O7 Bi1 C13 166.26(19) 1_565 1_655 ?
O6 Bi1 C13 22.19(16) 1_655 1_655 ?
N1 Bi1 C13 71.7(2) . 1_655 ?
O12 Bi1 C13 60.88(18) 2_676 1_655 ?
N3 Bi1 C13 115.97(18) 2_676 1_655 ?
O8 Bi1 C13 128.65(16) 1_565 1_655 ?
C14 Bi1 C13 150.6(2) 1_565 1_655 ?
O5 Bi1 C13 23.18(15) 1_655 1_655 ?
O13 Bi1 C6 93.11(19) . . ?
O1 Bi1 C6 18.08(17) . . ?
O7 Bi1 C6 82.9(2) 1_565 . ?
O6 Bi1 C6 71.3(2) 1_655 . ?
N1 Bi1 C6 47.45(18) . . ?
O12 Bi1 C6 140.89(19) 2_676 . ?
N3 Bi1 C6 159.8(2) 2_676 . ?
O8 Bi1 C6 93.27(18) 1_565 . ?
C14 Bi1 C6 87.5(2) 1_565 . ?
O5 Bi1 C6 93.45(19) 1_655 . ?
C13 Bi1 C6 84.0(2) 1_655 . ?
O14 Bi2 O13 74.72(17) . . ?
O14 Bi2 O11 78.83(19) . 1_645 ?
O13 Bi2 O11 84.8(2) . 1_645 ?
O14 Bi2 O9 83.50(19) . . ?
O13 Bi2 O9 80.02(19) . . ?
O11 Bi2 O9 159.18(18) 1_645 . ?
O14 Bi2 O14 69.2(2) . 2_666 ?
O13 Bi2 O14 143.90(16) . 2_666 ?
O11 Bi2 O14 90.00(19) 1_645 2_666 ?
O9 Bi2 O14 93.97(18) . 2_666 ?
O14 Bi2 C20 99.5(2) . 1_645 ?
O13 Bi2 C20 97.44(19) . 1_645 ?
O11 Bi2 C20 22.06(19) 1_645 1_645 ?
O9 Bi2 C20 175.43(18) . 1_645 ?
O14 Bi2 C20 90.31(18) 2_666 1_645 ?
O14 Bi2 O12 121.73(17) . 1_645 ?
O13 Bi2 O12 108.05(17) . 1_645 ?
O11 Bi2 O12 45.10(16) 1_645 1_645 ?
O9 Bi2 O12 154.56(16) . 1_645 ?
O14 Bi2 O12 92.62(15) 2_666 1_645 ?
C20 Bi2 O12 23.08(16) 1_645 1_645 ?
O14 Bi2 C21 70.25(19) . . ?
O13 Bi2 C21 67.15(19) . . ?
O11 Bi2 C21 142.42(19) 1_645 . ?
O9 Bi2 C21 16.80(18) . . ?
O14 Bi2 C21 98.24(17) 2_666 . ?
C20 Bi2 C21 163.0(2) 1_645 . ?
O12 Bi2 C21 166.38(15) 1_645 . ?
O14 Bi2 Bi3 35.41(12) . . ?
O13 Bi2 Bi3 39.82(12) . . ?
O11 Bi2 Bi3 84.17(13) 1_645 . ?
O9 Bi2 Bi3 75.04(13) . . ?
O14 Bi2 Bi3 104.15(11) 2_666 . ?
C20 Bi2 Bi3 105.47(14) 1_645 . ?
O12 Bi2 Bi3 126.78(10) 1_645 . ?
C21 Bi2 Bi3 58.25(13) . . ?
O14 Bi2 Bi2 37.04(12) . 2_666 ?
O13 Bi2 Bi2 111.74(12) . 2_666 ?
O11 Bi2 Bi2 83.66(13) 1_645 2_666 ?
O9 Bi2 Bi2 88.86(13) . 2_666 ?
O14 Bi2 Bi2 32.18(11) 2_666 2_666 ?
C20 Bi2 Bi2 95.62(13) 1_645 2_666 ?
O12 Bi2 Bi2 109.21(10) 1_645 2_666 ?
C21 Bi2 Bi2 84.25(12) . 2_666 ?
Bi3 Bi2 Bi2 72.129(9) . 2_666 ?
O14 Bi2 Bi1 99.71(12) . . ?
O13 Bi2 Bi1 24.99(12) . . ?
O11 Bi2 Bi1 89.98(14) 1_645 . ?
O9 Bi2 Bi1 82.19(14) . . ?
O14 Bi2 Bi1 168.71(11) 2_666 . ?
C20 Bi2 Bi1 93.89(13) 1_645 . ?
O12 Bi2 Bi1 95.36(10) 1_645 . ?
C21 Bi2 Bi1 75.15(12) . . ?
Bi3 Bi2 Bi1 64.626(8) . . ?
Bi2 Bi2 Bi1 136.709(13) 2_666 . ?
O14 Bi2 Bi3 87.75(12) . 2_666 ?
O13 Bi2 Bi3 162.24(12) . 2_666 ?
O11 Bi2 Bi3 89.17(14) 1_645 2_666 ?
O9 Bi2 Bi3 101.12(14) . 2_666 ?
O14 Bi2 Bi3 19.08(11) 2_666 2_666 ?
C20 Bi2 Bi3 82.47(13) 1_645 2_666 ?
O12 Bi2 Bi3 78.58(10) 1_645 2_666 ?
C21 Bi2 Bi3 109.91(12) . 2_666 ?
Bi3 Bi2 Bi3 122.985(8) . 2_666 ?
Bi2 Bi2 Bi3 50.856(8) 2_666 2_666 ?
Bi1 Bi2 Bi3 172.183(9) . 2_666 ?
O14 Bi3 O13 73.86(17) . . ?
O14 Bi3 O10 84.0(2) . . ?
O13 Bi3 O10 82.14(18) . . ?
O14 Bi3 O5 88.73(18) . . ?
O13 Bi3 O5 149.78(19) . . ?
O10 Bi3 O5 71.41(17) . . ?
O14 Bi3 O15 91.5(2) . . ?
O13 Bi3 O15 73.9(2) . . ?
O10 Bi3 O15 155.96(19) . . ?
O5 Bi3 O15 132.25(18) . . ?
O14 Bi3 N2 73.82(19) . . ?
O13 Bi3 N2 131.21(18) . . ?
O10 Bi3 N2 128.91(19) . . ?
O5 Bi3 N2 62.87(18) . . ?
O15 Bi3 N2 71.44(18) . . ?
O14 Bi3 O1 133.17(16) . . ?
O13 Bi3 O1 60.01(15) . . ?
O10 Bi3 O1 96.67(17) . . ?
O5 Bi3 O1 135.99(17) . . ?
O15 Bi3 O1 69.45(17) . . ?
N2 Bi3 O1 131.95(17) . . ?
O14 Bi3 O16A 142.2(3) . . ?
O13 Bi3 O16A 119.5(4) . . ?
O10 Bi3 O16A 130.6(4) . . ?
O5 Bi3 O16A 89.4(4) . . ?
O15 Bi3 O16A 62.9(4) . . ?
N2 Bi3 O16A 71.9(3) . . ?
O1 Bi3 O16A 66.1(3) . . ?
O14 Bi3 C21 71.55(19) . . ?
O13 Bi3 C21 67.82(18) . . ?
O10 Bi3 C21 17.10(18) . . ?
O5 Bi3 C21 83.44(18) . . ?
O15 Bi3 C21 141.1(2) . . ?
N2 Bi3 C21 131.55(18) . . ?
O1 Bi3 C21 96.50(16) . . ?
O16A Bi3 C21 145.5(4) . . ?
O14 Bi3 C13 85.13(18) . . ?
O13 Bi3 C13 157.64(18) . . ?
O10 Bi3 C13 88.23(18) . . ?
O5 Bi3 C13 17.64(18) . . ?
O15 Bi3 C13 114.98(18) . . ?
N2 Bi3 C13 45.33(19) . . ?
O1 Bi3 C13 141.65(16) . . ?
O16A Bi3 C13 81.9(4) . . ?
C21 Bi3 C13 98.64(18) . . ?
O14 Bi3 Bi2 35.64(12) . . ?
O13 Bi3 Bi2 38.72(12) . . ?
O10 Bi3 Bi2 76.70(13) . . ?
O5 Bi3 Bi2 118.07(14) . . ?
O15 Bi3 Bi2 85.88(18) . . ?
N2 Bi3 Bi2 105.23(13) . . ?
O1 Bi3 Bi2 98.72(10) . . ?
O16A Bi3 Bi2 148.2(4) . . ?
C21 Bi3 Bi2 59.74(13) . . ?
C13 Bi3 Bi2 119.34(13) . . ?
O14 Bi3 Bi1 98.67(12) . . ?
O13 Bi3 Bi1 24.81(12) . . ?
O10 Bi3 Bi1 84.14(12) . . ?
O5 Bi3 Bi1 153.60(12) . . ?
O15 Bi3 Bi1 73.18(12) . . ?
N2 Bi3 Bi1 143.52(13) . . ?
O1 Bi3 Bi1 35.68(10) . . ?
O16A Bi3 Bi1 99.5(3) . . ?
C21 Bi3 Bi1 75.10(12) . . ?
C13 Bi3 Bi1 171.05(13) . . ?
Bi2 Bi3 Bi1 63.343(7) . . ?
N1 C1 C2 121.5(7) . . ?
N1 C1 C6 115.7(7) . . ?
C2 C1 C6 122.8(7) . . ?
C1 C2 C3 119.9(8) . . ?
C1 C2 H2 120.1 . . ?
C3 C2 H2 120.1 . . ?
C2 C3 C4 118.5(8) . . ?
C2 C3 H3 120.8 . . ?
C4 C3 H3 120.8 . . ?
C5 C4 C3 118.3(7) . . ?
C5 C4 C7 121.3(7) . . ?
C3 C4 C7 120.3(7) . . ?
N1 C5 C4 122.4(7) . . ?
N1 C5 H5 118.8 . . ?
C4 C5 H5 118.8 . . ?
O2 C6 O1 126.0(7) . . ?
O2 C6 C1 116.8(7) . . ?
O1 C6 C1 117.1(7) . . ?
O2 C6 Bi1 160.0(6) . . ?
C1 C6 Bi1 83.1(4) . . ?
O3 C7 O4 124.7(7) . . ?
O3 C7 C4 121.8(7) . . ?
O4 C7 C4 113.4(7) . . ?
N2 C8 C9 122.1(7) . . ?
N2 C8 C13 115.5(6) . . ?
C9 C8 C13 122.4(6) . . ?
C8 C9 C10 119.5(7) . . ?
C8 C9 H9 120.3 . . ?
C10 C9 H9 120.3 . . ?
C11 C10 C9 119.6(7) . . ?
C11 C10 H10 120.2 . . ?
C9 C10 H10 120.2 . . ?
C10 C11 C12 117.1(7) . . ?
C10 C11 C14 124.1(7) . . ?
C12 C11 C14 118.8(6) . . ?
N2 C12 C11 123.7(6) . . ?
N2 C12 H12 118.2 . . ?
C11 C12 H12 118.2 . . ?
O5 C13 O6 123.3(7) . . ?
O5 C13 C8 118.1(6) . . ?
O6 C13 C8 118.5(6) . . ?
Bi1 C13 Bi3 111.1(2) 1_455 . ?
O8 C14 O7 123.3(8) . . ?
O8 C14 C11 120.6(7) . . ?
O7 C14 C11 116.1(7) . . ?
O8 C14 Bi1 75.6(5) . 1_545 ?
O7 C14 Bi1 47.7(4) . 1_545 ?
C11 C14 Bi1 163.7(5) . 1_545 ?
N3 C15 C16 122.5(7) . . ?
N3 C15 C20 115.5(7) . . ?
C16 C15 C20 122.0(7) . . ?
C17 C16 C15 119.8(7) . . ?
C17 C16 H16 120.1 . . ?
C15 C16 H16 120.1 . . ?
C16 C17 C18 118.9(7) . . ?
C16 C17 H17 120.6 . . ?
C18 C17 H17 120.6 . . ?
C19 C18 C17 118.1(7) . . ?
C19 C18 C21 120.1(7) . . ?
C17 C18 C21 121.9(7) . . ?
N3 C19 C18 123.9(7) . . ?
N3 C19 H19 118.0 . . ?
C18 C19 H19 118.0 . . ?
O12 C20 O11 123.9(7) . . ?
O12 C20 C15 120.8(7) . . ?
O11 C20 C15 115.2(7) . . ?
O12 C20 Bi2 82.4(5) . 1_465 ?
C15 C20 Bi2 156.5(5) . 1_465 ?
O10 C21 O9 127.8(7) . . ?
O10 C21 C18 116.9(7) . . ?
O9 C21 C18 115.3(7) . . ?
O9 C21 Bi3 94.8(5) . . ?
C18 C21 Bi3 149.6(5) . . ?
O10 C21 Bi2 95.2(5) . . ?
C18 C21 Bi2 147.8(5) . . ?
Bi3 C21 Bi2 62.01(13) . . ?
C5 N1 C1 119.5(7) . . ?
C5 N1 Bi1 126.8(5) . . ?
C1 N1 Bi1 113.6(5) . . ?
C12 N2 C8 118.0(6) . . ?
C12 N2 Bi3 124.9(4) . . ?
C8 N2 Bi3 116.8(5) . . ?
C19 N3 C15 116.8(7) . . ?
C19 N3 Bi1 122.7(5) . 2_676 ?
C15 N3 Bi1 112.9(5) . 2_676 ?
C6 O1 Bi1 127.9(5) . . ?
C6 O1 Bi3 136.8(4) . . ?
Bi1 O1 Bi3 94.43(17) . . ?
C7 O4 H4A 105(7) . . ?
C13 O5 Bi3 126.3(5) . . ?
C13 O5 Bi1 81.5(4) . 1_455 ?
Bi3 O5 Bi1 151.5(2) . 1_455 ?
C13 O6 Bi1 108.5(5) . 1_455 ?
C14 O7 Bi1 108.1(5) . 1_545 ?
C14 O8 Bi1 80.4(5) . 1_545 ?
C21 O9 Bi2 130.4(5) . . ?
C21 O10 Bi3 129.5(5) . . ?
C20 O11 Bi2 116.2(5) . 1_465 ?
C20 O12 Bi1 119.3(5) . 2_676 ?
C20 O12 Bi2 74.5(4) . 1_465 ?
Bi1 O12 Bi2 147.3(2) 2_676 1_465 ?
Bi1 O13 Bi2 129.1(2) . . ?
Bi1 O13 Bi3 128.8(2) . . ?
Bi2 O13 Bi3 101.46(17) . . ?
Bi3 O14 Bi2 108.9(2) . . ?
Bi3 O14 Bi2 139.1(2) . 2_666 ?
Bi2 O14 Bi2 110.8(2) . 2_666 ?
O16B O16A Bi3 129(2) . . ?

loop_
_geom_bond_atom_site_label_1
_geom_bond_atom_site_label_2
_geom_bond_distance
_geom_bond_site_symmetry_2
_geom_bond_publ_flag
Bi1 O13 2.110(4) . ?
Bi1 O1 2.292(5) . ?
Bi1 O7 2.342(5) 1_565 ?
Bi1 O6 2.545(5) 1_655 ?
Bi1 N1 2.638(6) . ?
Bi1 O12 2.685(5) 2_676 ?
Bi1 N3 2.843(6) 2_676 ?
Bi1 O8 2.955(5) 1_565 ?
Bi1 O5 3.112(5) 1_655 ?
Bi2 O14 2.107(5) . ?
Bi2 O13 2.182(5) . ?
Bi2 O11 2.289(5) 1_645 ?
Bi2 O9 2.380(5) . ?
Bi2 O14 2.383(4) 2_666 ?
Bi2 O12 3.172(6) 1_645 ?
Bi2 Bi3 3.4192(4) . ?
Bi2 Bi2 3.6980(5) 2_666 ?
Bi2 Bi3 4.1959(4) 2_666 ?
Bi3 O14 2.095(5) . ?
Bi3 O13 2.234(5) . ?
Bi3 O10 2.350(5) . ?
Bi3 O5 2.460(5) . ?
Bi3 O15 2.632(6) . ?
Bi3 N2 2.679(6) . ?
Bi3 O1 3.006(5) . ?
Bi3 O16A 3.07(2) . ?
C1 N1 1.340(10) . ?
C1 C2 1.374(11) . ?
C1 C6 1.520(10) . ?
C2 C3 1.380(11) . ?
C2 H2 0.9300 . ?
C3 C4 1.401(11) . ?
C3 H3 0.9300 . ?
C4 C5 1.379(11) . ?
C4 C7 1.476(10) . ?
C5 N1 1.334(9) . ?
C5 H5 0.9300 . ?
C6 O2 1.232(9) . ?
C6 O1 1.271(9) . ?
C7 O3 1.224(9) . ?
C7 O4 1.301(10) . ?
C8 N2 1.349(9) . ?
C8 C9 1.378(10) . ?
C8 C13 1.506(10) . ?
C9 C10 1.387(11) . ?
C9 H9 0.9300 . ?
C10 C11 1.383(10) . ?
C10 H10 0.9300 . ?
C11 C12 1.405(10) . ?
C11 C14 1.492(11) . ?
C12 N2 1.335(9) . ?
C12 H12 0.9300 . ?
C13 O5 1.266(8) . ?
C13 O6 1.267(8) . ?
C13 Bi1 3.182(7) 1_455 ?
C14 O8 1.238(9) . ?
C14 O7 1.295(9) . ?
C14 Bi1 3.008(8) 1_545 ?
C15 N3 1.356(9) . ?
C15 C16 1.392(10) . ?
C15 C20 1.477(11) . ?
C16 C17 1.358(11) . ?
C16 H16 0.9300 . ?
C17 C18 1.400(10) . ?
C17 H17 0.9300 . ?
C18 C19 1.387(10) . ?
C18 C21 1.496(10) . ?
C19 N3 1.340(10) . ?
C19 H19 0.9300 . ?
C20 O12 1.255(9) . ?
C20 O11 1.291(9) . ?
C20 Bi2 3.085(8) 1_465 ?
C21 O10 1.254(9) . ?
C21 O9 1.269(9) . ?
N3 Bi1 2.843(6) 2_676 ?
O4 H4A 0.847(10) . ?
O5 Bi1 3.112(5) 1_455 ?
O6 Bi1 2.545(5) 1_455 ?
O7 Bi1 2.342(5) 1_545 ?
O8 Bi1 2.955(5) 1_545 ?
O11 Bi2 2.289(5) 1_465 ?
O12 Bi1 2.685(5) 2_676 ?
O12 Bi2 3.172(6) 1_465 ?
O14 Bi2 2.382(4) 2_666 ?
O16A O16B 0.92(3) . ?

loop_
_geom_hbond_atom_site_label_D
_geom_hbond_atom_site_label_H
_geom_hbond_atom_site_label_A
_geom_hbond_distance_DH
_geom_hbond_distance_HA
_geom_hbond_distance_DA
_geom_hbond_angle_DHA
_geom_hbond_site_symmetry_A
O4 H4A O3 0.847(10) 1.827(16) 2.664(7) 169(9) 2_875

loop_
_geom_torsion_atom_site_label_1
_geom_torsion_atom_site_label_2
_geom_torsion_atom_site_label_3
_geom_torsion_atom_site_label_4
_geom_torsion
_geom_torsion_site_symmetry_1
_geom_torsion_site_symmetry_2
_geom_torsion_site_symmetry_3
_geom_torsion_site_symmetry_4
_geom_torsion_publ_flag
O13 Bi1 Bi2 O14 -1.1(4) . . . . ?
O1 Bi1 Bi2 O14 -1.4(2) . . . . ?
O7 Bi1 Bi2 O14 75.91(19) 1_565 . . . ?
O6 Bi1 Bi2 O14 -74.74(18) 1_655 . . . ?
N1 Bi1 Bi2 O14 -41.1(5) . . . . ?
O12 Bi1 Bi2 O14 -141.2(2) 2_676 . . . ?
N3 Bi1 Bi2 O14 150.3(2) 2_676 . . . ?
O8 Bi1 Bi2 O14 112.11(19) 1_565 . . . ?
C14 Bi1 Bi2 O14 91.7(2) 1_565 . . . ?
O5 Bi1 Bi2 O14 -114.28(18) 1_655 . . . ?
C13 Bi1 Bi2 O14 -94.78(19) 1_655 . . . ?
C6 Bi1 Bi2 O14 -7.0(2) . . . . ?
O1 Bi1 Bi2 O13 -0.3(4) . . . . ?
O7 Bi1 Bi2 O13 77.0(3) 1_565 . . . ?
O6 Bi1 Bi2 O13 -73.6(3) 1_655 . . . ?
N1 Bi1 Bi2 O13 -40.0(6) . . . . ?
O12 Bi1 Bi2 O13 -140.1(4) 2_676 . . . ?
N3 Bi1 Bi2 O13 151.4(4) 2_676 . . . ?
O8 Bi1 Bi2 O13 113.2(3) 1_565 . . . ?
C14 Bi1 Bi2 O13 92.9(4) 1_565 . . . ?
O5 Bi1 Bi2 O13 -113.2(3) 1_655 . . . ?
C13 Bi1 Bi2 O13 -93.7(3) 1_655 . . . ?
C6 Bi1 Bi2 O13 -5.9(4) . . . . ?
O13 Bi1 Bi2 O11 77.5(3) . . . 1_645 ?
O1 Bi1 Bi2 O11 77.24(19) . . . 1_645 ?
O7 Bi1 Bi2 O11 154.57(18) 1_565 . . 1_645 ?
O6 Bi1 Bi2 O11 3.92(16) 1_655 . . 1_645 ?
N1 Bi1 Bi2 O11 37.5(5) . . . 1_645 ?
O12 Bi1 Bi2 O11 -62.53(19) 2_676 . . 1_645 ?
N3 Bi1 Bi2 O11 -131.02(19) 2_676 . . 1_645 ?
O8 Bi1 Bi2 O11 -169.23(18) 1_565 . . 1_645 ?
C14 Bi1 Bi2 O11 170.4(2) 1_565 . . 1_645 ?
O5 Bi1 Bi2 O11 -35.62(17) 1_655 . . 1_645 ?
C13 Bi1 Bi2 O11 -16.11(18) 1_655 . . 1_645 ?
C6 Bi1 Bi2 O11 71.7(2) . . . 1_645 ?
O13 Bi1 Bi2 O9 -83.1(3) . . . . ?
O1 Bi1 Bi2 O9 -83.41(19) . . . . ?
O7 Bi1 Bi2 O9 -6.08(17) 1_565 . . . ?
O6 Bi1 Bi2 O9 -156.73(17) 1_655 . . . ?
N1 Bi1 Bi2 O9 -123.1(5) . . . . ?
O12 Bi1 Bi2 O9 136.82(19) 2_676 . . . ?
N3 Bi1 Bi2 O9 68.33(19) 2_676 . . . ?
O8 Bi1 Bi2 O9 30.12(18) 1_565 . . . ?
C14 Bi1 Bi2 O9 9.8(2) 1_565 . . . ?
O5 Bi1 Bi2 O9 163.73(16) 1_655 . . . ?
C13 Bi1 Bi2 O9 -176.76(18) 1_655 . . . ?
C6 Bi1 Bi2 O9 -89.0(2) . . . . ?
O13 Bi1 Bi2 O14 -12.4(7) . . . 2_666 ?
O1 Bi1 Bi2 O14 -12.7(7) . . . 2_666 ?
O7 Bi1 Bi2 O14 64.7(7) 1_565 . . 2_666 ?
O6 Bi1 Bi2 O14 -86.0(7) 1_655 . . 2_666 ?
N1 Bi1 Bi2 O14 -52.4(8) . . . 2_666 ?
O12 Bi1 Bi2 O14 -152.4(7) 2_676 . . 2_666 ?
N3 Bi1 Bi2 O14 139.1(7) 2_676 . . 2_666 ?
O8 Bi1 Bi2 O14 100.9(7) 1_565 . . 2_666 ?
C14 Bi1 Bi2 O14 80.5(7) 1_565 . . 2_666 ?
O5 Bi1 Bi2 O14 -125.5(7) 1_655 . . 2_666 ?
C13 Bi1 Bi2 O14 -106.0(7) 1_655 . . 2_666 ?
C6 Bi1 Bi2 O14 -18.2(7) . . . 2_666 ?
O13 Bi1 Bi2 C20 99.3(4) . . . 1_645 ?
O1 Bi1 Bi2 C20 99.0(2) . . . 1_645 ?
O7 Bi1 Bi2 C20 176.30(19) 1_565 . . 1_645 ?
O6 Bi1 Bi2 C20 25.65(18) 1_655 . . 1_645 ?
N1 Bi1 Bi2 C20 59.2(5) . . . 1_645 ?
O12 Bi1 Bi2 C20 -40.8(2) 2_676 . . 1_645 ?
N3 Bi1 Bi2 C20 -109.3(2) 2_676 . . 1_645 ?
O8 Bi1 Bi2 C20 -147.50(19) 1_565 . . 1_645 ?
C14 Bi1 Bi2 C20 -167.9(2) 1_565 . . 1_645 ?
O5 Bi1 Bi2 C20 -13.89(17) 1_655 . . 1_645 ?
C13 Bi1 Bi2 C20 5.61(19) 1_655 . . 1_645 ?
C6 Bi1 Bi2 C20 93.4(2) . . . 1_645 ?
O13 Bi1 Bi2 O12 122.4(3) . . . 1_645 ?
O1 Bi1 Bi2 O12 122.08(17) . . . 1_645 ?
O7 Bi1 Bi2 O12 -160.59(16) 1_565 . . 1_645 ?
O6 Bi1 Bi2 O12 48.76(15) 1_655 . . 1_645 ?
N1 Bi1 Bi2 O12 82.4(5) . . . 1_645 ?
O12 Bi1 Bi2 O12 -17.7(2) 2_676 . . 1_645 ?
N3 Bi1 Bi2 O12 -86.18(17) 2_676 . . 1_645 ?
O8 Bi1 Bi2 O12 -124.38(15) 1_565 . . 1_645 ?
C14 Bi1 Bi2 O12 -144.76(18) 1_565 . . 1_645 ?
O5 Bi1 Bi2 O12 9.22(14) 1_655 . . 1_645 ?
C13 Bi1 Bi2 O12 28.73(16) 1_655 . . 1_645 ?
C6 Bi1 Bi2 O12 116.5(2) . . . 1_645 ?
O13 Bi1 Bi2 C21 -67.5(3) . . . . ?
O1 Bi1 Bi2 C21 -67.8(2) . . . . ?
O7 Bi1 Bi2 C21 9.49(19) 1_565 . . . ?
O6 Bi1 Bi2 C21 -141.16(18) 1_655 . . . ?
N1 Bi1 Bi2 C21 -107.6(5) . . . . ?
O12 Bi1 Bi2 C21 152.38(19) 2_676 . . . ?
N3 Bi1 Bi2 C21 83.89(19) 2_676 . . . ?
O8 Bi1 Bi2 C21 45.69(18) 1_565 . . . ?
C14 Bi1 Bi2 C21 25.3(2) 1_565 . . . ?
O5 Bi1 Bi2 C21 179.29(17) 1_655 . . . ?
C13 Bi1 Bi2 C21 -161.20(19) 1_655 . . . ?
C6 Bi1 Bi2 C21 -73.4(2) . . . . ?
O13 Bi1 Bi2 Bi3 -6.0(3) . . . . ?
O1 Bi1 Bi2 Bi3 -6.32(14) . . . . ?
O7 Bi1 Bi2 Bi3 71.01(13) 1_565 . . . ?
O6 Bi1 Bi2 Bi3 -79.64(11) 1_655 . . . ?
N1 Bi1 Bi2 Bi3 -46.0(5) . . . . ?
O12 Bi1 Bi2 Bi3 -146.09(14) 2_676 . . . ?
N3 Bi1 Bi2 Bi3 145.42(14) 2_676 . . . ?
O8 Bi1 Bi2 Bi3 107.22(12) 1_565 . . . ?
C14 Bi1 Bi2 Bi3 86.84(15) 1_565 . . . ?
O5 Bi1 Bi2 Bi3 -119.18(11) 1_655 . . . ?
C13 Bi1 Bi2 Bi3 -99.67(13) 1_655 . . . ?
C6 Bi1 Bi2 Bi3 -11.88(18) . . . . ?
O13 Bi1 Bi2 Bi2 -3.2(3) . . . 2_666 ?
O1 Bi1 Bi2 Bi2 -3.48(14) . . . 2_666 ?
O7 Bi1 Bi2 Bi2 73.86(13) 1_565 . . 2_666 ?
O6 Bi1 Bi2 Bi2 -76.79(11) 1_655 . . 2_666 ?
N1 Bi1 Bi2 Bi2 -43.2(5) . . . 2_666 ?
O12 Bi1 Bi2 Bi2 -143.25(14) 2_676 . . 2_666 ?
N3 Bi1 Bi2 Bi2 148.26(14) 2_676 . . 2_666 ?
O8 Bi1 Bi2 Bi2 110.06(12) 1_565 . . 2_666 ?
C14 Bi1 Bi2 Bi2 89.69(15) 1_565 . . 2_666 ?
O5 Bi1 Bi2 Bi2 -116.34(11) 1_655 . . 2_666 ?
C13 Bi1 Bi2 Bi2 -96.83(13) 1_655 . . 2_666 ?
C6 Bi1 Bi2 Bi2 -9.04(18) . . . 2_666 ?
O13 Bi2 Bi3 O14 167.7(3) . . . . ?
O11 Bi2 Bi3 O14 78.9(3) 1_645 . . . ?
O9 Bi2 Bi3 O14 -100.0(3) . . . . ?
O14 Bi2 Bi3 O14 -9.6(4) 2_666 . . . ?
C20 Bi2 Bi3 O14 84.7(3) 1_645 . . . ?
O12 Bi2 Bi3 O14 94.7(3) 1_645 . . . ?
C21 Bi2 Bi3 O14 -100.7(3) . . . . ?
Bi2 Bi2 Bi3 O14 -6.3(2) 2_666 . . . ?
Bi1 Bi2 Bi3 O14 171.6(2) . . . . ?
Bi3 Bi2 Bi3 O14 -6.3(2) 2_666 . . . ?
O14 Bi2 Bi3 O13 -167.7(3) . . . . ?
O11 Bi2 Bi3 O13 -88.8(3) 1_645 . . . ?
O9 Bi2 Bi3 O13 92.3(3) . . . . ?
O14 Bi2 Bi3 O13 -177.3(3) 2_666 . . . ?
C20 Bi2 Bi3 O13 -83.0(2) 1_645 . . . ?
O12 Bi2 Bi3 O13 -73.0(2) 1_645 . . . ?
C21 Bi2 Bi3 O13 91.7(3) . . . . ?
Bi2 Bi2 Bi3 O13 -174.0(2) 2_666 . . . ?
Bi1 Bi2 Bi3 O13 4.0(2) . . . . ?
Bi3 Bi2 Bi3 O13 -174.0(2) 2_666 . . . ?
O14 Bi2 Bi3 O10 98.3(3) . . . . ?
O13 Bi2 Bi3 O10 -94.0(3) . . . . ?
O11 Bi2 Bi3 O10 177.18(18) 1_645 . . . ?
O9 Bi2 Bi3 O10 -1.72(19) . . . . ?
O14 Bi2 Bi3 O10 88.65(19) 2_666 . . . ?
C20 Bi2 Bi3 O10 -177.02(19) 1_645 . . . ?
O12 Bi2 Bi3 O10 -167.03(18) 1_645 . . . ?
C21 Bi2 Bi3 O10 -2.4(2) . . . . ?
Bi2 Bi2 Bi3 O10 91.98(13) 2_666 . . . ?
Bi1 Bi2 Bi3 O10 -90.07(13) . . . . ?
Bi3 Bi2 Bi3 O10 91.98(13) 2_666 . . . ?
O14 Bi2 Bi3 O5 38.1(3) . . . . ?
O13 Bi2 Bi3 O5 -154.2(3) . . . . ?
O11 Bi2 Bi3 O5 117.00(19) 1_645 . . . ?
O9 Bi2 Bi3 O5 -61.90(19) . . . . ?
O14 Bi2 Bi3 O5 28.48(19) 2_666 . . . ?
C20 Bi2 Bi3 O5 122.81(19) 1_645 . . . ?
O12 Bi2 Bi3 O5 132.79(18) 1_645 . . . ?
C21 Bi2 Bi3 O5 -62.55(19) . . . . ?
Bi2 Bi2 Bi3 O5 31.80(14) 2_666 . . . ?
Bi1 Bi2 Bi3 O5 -150.25(14) . . . . ?
Bi3 Bi2 Bi3 O5 31.80(14) 2_666 . . . ?
O14 Bi2 Bi3 O15 -98.4(3) . . . . ?
O13 Bi2 Bi3 O15 69.3(2) . . . . ?
O11 Bi2 Bi3 O15 -19.51(19) 1_645 . . . ?
O9 Bi2 Bi3 O15 161.59(19) . . . . ?
O14 Bi2 Bi3 O15 -108.04(18) 2_666 . . . ?
C20 Bi2 Bi3 O15 -13.71(19) 1_645 . . . ?
O12 Bi2 Bi3 O15 -3.73(17) 1_645 . . . ?
C21 Bi2 Bi3 O15 160.94(19) . . . . ?
Bi2 Bi2 Bi3 O15 -104.71(13) 2_666 . . . ?
Bi1 Bi2 Bi3 O15 73.24(13) . . . . ?
Bi3 Bi2 Bi3 O15 -104.71(13) 2_666 . . . ?
O14 Bi2 Bi3 N2 -28.9(3) . . . . ?
O13 Bi2 Bi3 N2 138.8(3) . . . . ?
O11 Bi2 Bi3 N2 50.0(2) 1_645 . . . ?
O9 Bi2 Bi3 N2 -128.9(2) . . . . ?
O14 Bi2 Bi3 N2 -38.55(19) 2_666 . . . ?
C20 Bi2 Bi3 N2 55.79(19) 1_645 . . . ?
O12 Bi2 Bi3 N2 65.77(18) 1_645 . . . ?
C21 Bi2 Bi3 N2 -129.6(2) . . . . ?
Bi2 Bi2 Bi3 N2 -35.22(14) 2_666 . . . ?
Bi1 Bi2 Bi3 N2 142.73(14) . . . . ?
Bi3 Bi2 Bi3 N2 -35.22(14) 2_666 . . . ?
O14 Bi2 Bi3 O1 -166.9(3) . . . . ?
O13 Bi2 Bi3 O1 0.8(2) . . . . ?
O11 Bi2 Bi3 O1 -87.98(17) 1_645 . . . ?
O9 Bi2 Bi3 O1 93.12(18) . . . . ?
O14 Bi2 Bi3 O1 -176.50(16) 2_666 . . . ?
C20 Bi2 Bi3 O1 -82.17(17) 1_645 . . . ?
O12 Bi2 Bi3 O1 -72.19(16) 1_645 . . . ?
C21 Bi2 Bi3 O1 92.47(17) . . . . ?
Bi2 Bi2 Bi3 O1 -173.18(11) 2_666 . . . ?
Bi1 Bi2 Bi3 O1 4.77(11) . . . . ?
Bi3 Bi2 Bi3 O1 -173.18(11) 2_666 . . . ?
O14 Bi2 Bi3 O16A -109.0(6) . . . . ?
O13 Bi2 Bi3 O16A 58.7(6) . . . . ?
O11 Bi2 Bi3 O16A -30.1(5) 1_645 . . . ?
O9 Bi2 Bi3 O16A 151.0(5) . . . . ?
O14 Bi2 Bi3 O16A -118.6(5) 2_666 . . . ?
C20 Bi2 Bi3 O16A -24.3(5) 1_645 . . . ?
O12 Bi2 Bi3 O16A -14.3(5) 1_645 . . . ?
C21 Bi2 Bi3 O16A 150.4(5) . . . . ?
Bi2 Bi2 Bi3 O16A -115.3(5) 2_666 . . . ?
Bi1 Bi2 Bi3 O16A 62.7(5) . . . . ?
Bi3 Bi2 Bi3 O16A -115.3(5) 2_666 . . . ?
O14 Bi2 Bi3 C21 100.7(3) . . . . ?
O13 Bi2 Bi3 C21 -91.7(3) . . . . ?
O11 Bi2 Bi3 C21 179.55(19) 1_645 . . . ?
O9 Bi2 Bi3 C21 0.6(2) . . . . ?
O14 Bi2 Bi3 C21 91.02(19) 2_666 . . . ?
C20 Bi2 Bi3 C21 -174.64(19) 1_645 . . . ?
O12 Bi2 Bi3 C21 -164.66(18) 1_645 . . . ?
Bi2 Bi2 Bi3 C21 94.35(14) 2_666 . . . ?
Bi1 Bi2 Bi3 C21 -87.70(14) . . . . ?
Bi3 Bi2 Bi3 C21 94.35(14) 2_666 . . . ?
O14 Bi2 Bi3 C13 18.0(3) . . . . ?
O13 Bi2 Bi3 C13 -174.3(3) . . . . ?
O11 Bi2 Bi3 C13 96.9(2) 1_645 . . . ?
O9 Bi2 Bi3 C13 -82.0(2) . . . . ?
O14 Bi2 Bi3 C13 8.4(2) 2_666 . . . ?
C20 Bi2 Bi3 C13 102.7(2) 1_645 . . . ?
O12 Bi2 Bi3 C13 112.71(19) 1_645 . . . ?
C21 Bi2 Bi3 C13 -82.6(2) . . . . ?
Bi2 Bi2 Bi3 C13 11.72(15) 2_666 . . . ?
Bi1 Bi2 Bi3 C13 -170.33(15) . . . . ?
Bi3 Bi2 Bi3 C13 11.72(15) 2_666 . . . ?
O14 Bi2 Bi3 Bi1 -171.6(2) . . . . ?
O13 Bi2 Bi3 Bi1 -4.0(2) . . . . ?
O11 Bi2 Bi3 Bi1 -92.75(14) 1_645 . . . ?
O9 Bi2 Bi3 Bi1 88.35(14) . . . . ?
O14 Bi2 Bi3 Bi1 178.72(13) 2_666 . . . ?
C20 Bi2 Bi3 Bi1 -86.94(13) 1_645 . . . ?
O12 Bi2 Bi3 Bi1 -76.96(12) 1_645 . . . ?
C21 Bi2 Bi3 Bi1 87.70(14) . . . . ?
Bi2 Bi2 Bi3 Bi1 -177.952(12) 2_666 . . . ?
Bi3 Bi2 Bi3 Bi1 -177.953(12) 2_666 . . . ?
O13 Bi1 Bi3 O14 1.0(4) . . . . ?
O1 Bi1 Bi3 O14 167.0(2) . . . . ?
O7 Bi1 Bi3 O14 -108.2(2) 1_565 . . . ?
O6 Bi1 Bi3 O14 90.51(19) 1_655 . . . ?
N1 Bi1 Bi3 O14 161.5(2) . . . . ?
O12 Bi1 Bi3 O14 23.41(19) 2_676 . . . ?
N3 Bi1 Bi3 O14 -37.1(2) 2_676 . . . ?
O8 Bi1 Bi3 O14 -117.5(2) 1_565 . . . ?
C14 Bi1 Bi3 O14 -113.0(2) 1_565 . . . ?
O5 Bi1 Bi3 O14 86.3(2) 1_655 . . . ?
C13 Bi1 Bi3 O14 85.9(2) 1_655 . . . ?
C6 Bi1 Bi3 O14 163.9(2) . . . . ?
O1 Bi1 Bi3 O13 166.0(4) . . . . ?
O7 Bi1 Bi3 O13 -109.2(3) 1_565 . . . ?
O6 Bi1 Bi3 O13 89.5(3) 1_655 . . . ?
N1 Bi1 Bi3 O13 160.4(4) . . . . ?
O12 Bi1 Bi3 O13 22.4(3) 2_676 . . . ?
N3 Bi1 Bi3 O13 -38.1(3) 2_676 . . . ?
O8 Bi1 Bi3 O13 -118.5(3) 1_565 . . . ?
C14 Bi1 Bi3 O13 -114.0(3) 1_565 . . . ?
O5 Bi1 Bi3 O13 85.3(3) 1_655 . . . ?
C13 Bi1 Bi3 O13 84.8(3) 1_655 . . . ?
C6 Bi1 Bi3 O13 162.9(4) . . . . ?
O13 Bi1 Bi3 O10 84.0(3) . . . . ?
O1 Bi1 Bi3 O10 -110.1(2) . . . . ?
O7 Bi1 Bi3 O10 -25.3(2) 1_565 . . . ?
O6 Bi1 Bi3 O10 173.46(18) 1_655 . . . ?
N1 Bi1 Bi3 O10 -115.6(2) . . . . ?
O12 Bi1 Bi3 O10 106.35(18) 2_676 . . . ?
N3 Bi1 Bi3 O10 45.86(19) 2_676 . . . ?
O8 Bi1 Bi3 O10 -34.53(19) 1_565 . . . ?
C14 Bi1 Bi3 O10 -30.0(2) 1_565 . . . ?
O5 Bi1 Bi3 O10 169.27(19) 1_655 . . . ?
C13 Bi1 Bi3 O10 168.8(2) 1_655 . . . ?
C6 Bi1 Bi3 O10 -113.2(2) . . . . ?
O13 Bi1 Bi3 O5 105.9(4) . . . . ?
O1 Bi1 Bi3 O5 -88.2(4) . . . . ?
O7 Bi1 Bi3 O5 -3.4(3) 1_565 . . . ?
O6 Bi1 Bi3 O5 -164.6(3) 1_655 . . . ?
N1 Bi1 Bi3 O5 -93.7(3) . . . . ?
O12 Bi1 Bi3 O5 128.3(3) 2_676 . . . ?
N3 Bi1 Bi3 O5 67.8(3) 2_676 . . . ?
O8 Bi1 Bi3 O5 -12.6(3) 1_565 . . . ?
C14 Bi1 Bi3 O5 -8.1(3) 1_565 . . . ?
O5 Bi1 Bi3 O5 -168.8(4) 1_655 . . . ?
C13 Bi1 Bi3 O5 -169.3(3) 1_655 . . . ?
C6 Bi1 Bi3 O5 -91.3(4) . . . . ?
O13 Bi1 Bi3 O15 -88.0(4) . . . . ?
O1 Bi1 Bi3 O15 78.0(3) . . . . ?
O7 Bi1 Bi3 O15 162.8(2) 1_565 . . . ?
O6 Bi1 Bi3 O15 1.5(2) 1_655 . . . ?
N1 Bi1 Bi3 O15 72.5(2) . . . . ?
O12 Bi1 Bi3 O15 -65.6(2) 2_676 . . . ?
N3 Bi1 Bi3 O15 -126.1(2) 2_676 . . . ?
O8 Bi1 Bi3 O15 153.5(2) 1_565 . . . ?
C14 Bi1 Bi3 O15 158.1(2) 1_565 . . . ?
O5 Bi1 Bi3 O15 -2.7(2) 1_655 . . . ?
C13 Bi1 Bi3 O15 -3.1(2) 1_655 . . . ?
C6 Bi1 Bi3 O15 74.9(3) . . . . ?
O13 Bi1 Bi3 N2 -73.5(4) . . . . ?
O1 Bi1 Bi3 N2 92.5(3) . . . . ?
O7 Bi1 Bi3 N2 177.3(3) 1_565 . . . ?
O6 Bi1 Bi3 N2 16.1(3) 1_655 . . . ?
N1 Bi1 Bi3 N2 87.0(3) . . . . ?
O12 Bi1 Bi3 N2 -51.1(3) 2_676 . . . ?
N3 Bi1 Bi3 N2 -111.5(3) 2_676 . . . ?
O8 Bi1 Bi3 N2 168.1(3) 1_565 . . . ?
C14 Bi1 Bi3 N2 172.6(3) 1_565 . . . ?
O5 Bi1 Bi3 N2 11.9(3) 1_655 . . . ?
C13 Bi1 Bi3 N2 11.4(3) 1_655 . . . ?
C6 Bi1 Bi3 N2 89.4(3) . . . . ?
O13 Bi1 Bi3 O1 -166.0(4) . . . . ?
O7 Bi1 Bi3 O1 84.8(2) 1_565 . . . ?
O6 Bi1 Bi3 O1 -76.5(2) 1_655 . . . ?
N1 Bi1 Bi3 O1 -5.5(2) . . . . ?
O12 Bi1 Bi3 O1 -143.6(2) 2_676 . . . ?
N3 Bi1 Bi3 O1 155.9(2) 2_676 . . . ?
O8 Bi1 Bi3 O1 75.5(2) 1_565 . . . ?
C14 Bi1 Bi3 O1 80.1(2) 1_565 . . . ?
O5 Bi1 Bi3 O1 -80.7(2) 1_655 . . . ?
C13 Bi1 Bi3 O1 -81.1(2) 1_655 . . . ?
C6 Bi1 Bi3 O1 -3.1(3) . . . . ?
O13 Bi1 Bi3 O16A -145.8(5) . . . . ?
O1 Bi1 Bi3 O16A 20.2(4) . . . . ?
O7 Bi1 Bi3 O16A 105.0(4) 1_565 . . . ?
O6 Bi1 Bi3 O16A -56.3(4) 1_655 . . . ?
N1 Bi1 Bi3 O16A 14.7(4) . . . . ?
O12 Bi1 Bi3 O16A -123.4(4) 2_676 . . . ?
N3 Bi1 Bi3 O16A 176.1(4) 2_676 . . . ?
O8 Bi1 Bi3 O16A 95.8(4) 1_565 . . . ?
C14 Bi1 Bi3 O16A 100.3(4) 1_565 . . . ?
O5 Bi1 Bi3 O16A -60.4(4) 1_655 . . . ?
C13 Bi1 Bi3 O16A -60.9(4) 1_655 . . . ?
C6 Bi1 Bi3 O16A 17.1(4) . . . . ?
O13 Bi1 Bi3 C21 69.2(3) . . . . ?
O1 Bi1 Bi3 C21 -124.8(2) . . . . ?
O7 Bi1 Bi3 C21 -40.06(19) 1_565 . . . ?
O6 Bi1 Bi3 C21 158.69(19) 1_655 . . . ?
N1 Bi1 Bi3 C21 -130.4(2) . . . . ?
O12 Bi1 Bi3 C21 91.58(18) 2_676 . . . ?
N3 Bi1 Bi3 C21 31.08(19) 2_676 . . . ?
O8 Bi1 Bi3 C21 -49.31(19) 1_565 . . . ?
C14 Bi1 Bi3 C21 -44.8(2) 1_565 . . . ?
O5 Bi1 Bi3 C21 154.49(19) 1_655 . . . ?
C13 Bi1 Bi3 C21 154.0(2) 1_655 . . . ?
C6 Bi1 Bi3 C21 -128.0(2) . . . . ?
O13 Bi1 Bi3 Bi2 5.9(3) . . . . ?
O1 Bi1 Bi3 Bi2 171.89(18) . . . . ?
O7 Bi1 Bi3 Bi2 -103.32(14) 1_565 . . . ?
O6 Bi1 Bi3 Bi2 95.42(13) 1_655 . . . ?
N1 Bi1 Bi3 Bi2 166.36(17) . . . . ?
O12 Bi1 Bi3 Bi2 28.32(12) 2_676 . . . ?
N3 Bi1 Bi3 Bi2 -32.18(13) 2_676 . . . ?
O8 Bi1 Bi3 Bi2 -112.57(13) 1_565 . . . ?
C14 Bi1 Bi3 Bi2 -108.04(14) 1_565 . . . ?
O5 Bi1 Bi3 Bi2 91.23(13) 1_655 . . . ?
C13 Bi1 Bi3 Bi2 90.76(14) 1_655 . . . ?
C6 Bi1 Bi3 Bi2 168.77(17) . . . . ?
N1 C1 C2 C3 -2.1(14) . . . . ?
C6 C1 C2 C3 179.2(8) . . . . ?
C1 C2 C3 C4 2.0(14) . . . . ?
C2 C3 C4 C5 -0.5(13) . . . . ?
C2 C3 C4 C7 -176.9(9) . . . . ?
C3 C4 C5 N1 -1.0(13) . . . . ?
C7 C4 C5 N1 175.4(8) . . . . ?
N1 C1 C6 O2 178.1(8) . . . . ?
C2 C1 C6 O2 -3.2(14) . . . . ?
N1 C1 C6 O1 -1.0(12) . . . . ?
C2 C1 C6 O1 177.7(8) . . . . ?
N1 C1 C6 Bi1 -2.9(7) . . . . ?
C2 C1 C6 Bi1 175.8(8) . . . . ?
O13 Bi1 C6 O2 10(2) . . . . ?
O1 Bi1 C6 O2 -5.6(18) . . . . ?
O7 Bi1 C6 O2 -76(2) 1_565 . . . ?
O6 Bi1 C6 O2 90(2) 1_655 . . . ?
N1 Bi1 C6 O2 179(2) . . . . ?
O12 Bi1 C6 O2 83(2) 2_676 . . . ?
N3 Bi1 C6 O2 -79(2) 2_676 . . . ?
O8 Bi1 C6 O2 -123(2) 1_565 . . . ?
C14 Bi1 C6 O2 -100(2) 1_565 . . . ?
O5 Bi1 C6 O2 130(2) 1_655 . . . ?
C13 Bi1 C6 O2 109(2) 1_655 . . . ?
O13 Bi1 C6 O1 15.2(7) . . . . ?
O7 Bi1 C6 O1 -70.3(7) 1_565 . . . ?
O6 Bi1 C6 O1 95.5(7) 1_655 . . . ?
N1 Bi1 C6 O1 -175.2(8) . . . . ?
O12 Bi1 C6 O1 88.9(7) 2_676 . . . ?
N3 Bi1 C6 O1 -73.2(9) 2_676 . . . ?
O8 Bi1 C6 O1 -117.3(7) 1_565 . . . ?
C14 Bi1 C6 O1 -94.1(7) 1_565 . . . ?
O5 Bi1 C6 O1 135.3(7) 1_655 . . . ?
C13 Bi1 C6 O1 114.1(7) 1_655 . . . ?
O13 Bi1 C6 C1 -167.7(5) . . . . ?
O1 Bi1 C6 C1 177.1(10) . . . . ?
O7 Bi1 C6 C1 106.8(5) 1_565 . . . ?
O6 Bi1 C6 C1 -87.5(5) 1_655 . . . ?
N1 Bi1 C6 C1 1.8(4) . . . . ?
O12 Bi1 C6 C1 -94.1(5) 2_676 . . . ?
N3 Bi1 C6 C1 103.9(6) 2_676 . . . ?
O8 Bi1 C6 C1 59.7(5) 1_565 . . . ?
C14 Bi1 C6 C1 83.0(5) 1_565 . . . ?
O5 Bi1 C6 C1 -47.6(5) 1_655 . . . ?
C13 Bi1 C6 C1 -68.8(5) 1_655 . . . ?
C5 C4 C7 O3 -172.9(9) . . . . ?
C3 C4 C7 O3 3.5(14) . . . . ?
C5 C4 C7 O4 8.7(12) . . . . ?
C3 C4 C7 O4 -175.0(8) . . . . ?
N2 C8 C9 C10 1.1(12) . . . . ?
C13 C8 C9 C10 -176.6(7) . . . . ?
C8 C9 C10 C11 -0.2(12) . . . . ?
C9 C10 C11 C12 0.0(12) . . . . ?
C9 C10 C11 C14 178.6(7) . . . . ?
C10 C11 C12 N2 -0.8(12) . . . . ?
C14 C11 C12 N2 -179.4(7) . . . . ?
N2 C8 C13 O5 -6.4(10) . . . . ?
C9 C8 C13 O5 171.4(7) . . . . ?
N2 C8 C13 O6 176.8(7) . . . . ?
C9 C8 C13 O6 -5.3(11) . . . . ?
N2 C8 C13 Bi1 -136.4(12) . . . 1_455 ?
C9 C8 C13 Bi1 41.5(19) . . . 1_455 ?
N2 C8 C13 Bi3 -1.3(6) . . . . ?
C9 C8 C13 Bi3 176.5(7) . . . . ?
O14 Bi3 C13 O5 101.2(6) . . . . ?
O13 Bi3 C13 O5 81.4(8) . . . . ?
O10 Bi3 C13 O5 17.1(6) . . . . ?
O15 Bi3 C13 O5 -169.4(6) . . . . ?
N2 Bi3 C13 O5 173.2(7) . . . . ?
O1 Bi3 C13 O5 -81.4(7) . . . . ?
O16A Bi3 C13 O5 -114.4(7) . . . . ?
C21 Bi3 C13 O5 30.7(6) . . . . ?
Bi2 Bi3 C13 O5 90.8(6) . . . . ?
O14 Bi3 C13 O6 113.4(15) . . . . ?
O13 Bi3 C13 O6 93.5(16) . . . . ?
O10 Bi3 C13 O6 29.3(15) . . . . ?
O5 Bi3 C13 O6 12.2(12) . . . . ?
O15 Bi3 C13 O6 -157.2(14) . . . . ?
N2 Bi3 C13 O6 -174.6(16) . . . . ?
O1 Bi3 C13 O6 -69.2(16) . . . . ?
O16A Bi3 C13 O6 -102.2(15) . . . . ?
C21 Bi3 C13 O6 42.9(15) . . . . ?
Bi2 Bi3 C13 O6 102.9(15) . . . . ?
O14 Bi3 C13 C8 -71.2(4) . . . . ?
O13 Bi3 C13 C8 -91.0(6) . . . . ?
O10 Bi3 C13 C8 -155.3(4) . . . . ?
O5 Bi3 C13 C8 -172.4(9) . . . . ?
O15 Bi3 C13 C8 18.2(5) . . . . ?
N2 Bi3 C13 C8 0.8(4) . . . . ?
O1 Bi3 C13 C8 106.2(4) . . . . ?
O16A Bi3 C13 C8 73.3(5) . . . . ?
C21 Bi3 C13 C8 -141.6(4) . . . . ?
Bi2 Bi3 C13 C8 -81.6(4) . . . . ?
O14 Bi3 C13 Bi1 94.1(2) . . . 1_455 ?
O13 Bi3 C13 Bi1 74.3(5) . . . 1_455 ?
O10 Bi3 C13 Bi1 10.1(2) . . . 1_455 ?
O5 Bi3 C13 Bi1 -7.1(5) . . . 1_455 ?
O15 Bi3 C13 Bi1 -176.4(2) . . . 1_455 ?
N2 Bi3 C13 Bi1 166.1(4) . . . 1_455 ?
O1 Bi3 C13 Bi1 -88.5(3) . . . 1_455 ?
O16A Bi3 C13 Bi1 -121.4(4) . . . 1_455 ?
C21 Bi3 C13 Bi1 23.7(3) . . . 1_455 ?
Bi2 Bi3 C13 Bi1 83.7(2) . . . 1_455 ?
C10 C11 C14 O8 171.6(8) . . . . ?
C12 C11 C14 O8 -9.9(11) . . . . ?
C10 C11 C14 O7 -8.4(11) . . . . ?
C12 C11 C14 O7 170.2(7) . . . . ?
C10 C11 C14 Bi1 -2(2) . . . 1_545 ?
C12 C11 C14 Bi1 176.3(15) . . . 1_545 ?
N3 C15 C16 C17 -1.6(12) . . . . ?
C20 C15 C16 C17 -179.9(7) . . . . ?
C15 C16 C17 C18 1.4(11) . . . . ?
C16 C17 C18 C19 -0.1(11) . . . . ?
C16 C17 C18 C21 179.3(7) . . . . ?
C17 C18 C19 N3 -1.3(12) . . . . ?
C21 C18 C19 N3 179.3(7) . . . . ?
N3 C15 C20 O12 -2.1(10) . . . . ?
C16 C15 C20 O12 176.3(7) . . . . ?
N3 C15 C20 O11 177.6(6) . . . . ?
C16 C15 C20 O11 -4.0(10) . . . . ?
N3 C15 C20 Bi2 -172.6(9) . . . 1_465 ?
C16 C15 C20 Bi2 5.9(17) . . . 1_465 ?
C19 C18 C21 O10 -162.3(7) . . . . ?
C17 C18 C21 O10 18.4(10) . . . . ?
C19 C18 C21 O9 19.4(10) . . . . ?
C17 C18 C21 O9 -160.0(7) . . . . ?
C19 C18 C21 Bi3 -151.9(7) . . . . ?
C17 C18 C21 Bi3 28.7(13) . . . . ?
C19 C18 C21 Bi2 13.0(13) . . . . ?
C17 C18 C21 Bi2 -166.4(6) . . . . ?
O14 Bi3 C21 O10 -135.0(6) . . . . ?
O13 Bi3 C21 O10 145.4(7) . . . . ?
O5 Bi3 C21 O10 -44.1(6) . . . . ?
O15 Bi3 C21 O10 156.6(6) . . . . ?
N2 Bi3 C21 O10 -88.5(7) . . . . ?
O1 Bi3 C21 O10 91.5(6) . . . . ?
O16A Bi3 C21 O10 35.2(9) . . . . ?
C13 Bi3 C21 O10 -53.1(6) . . . . ?
Bi2 Bi3 C21 O10 -172.1(7) . . . . ?
Bi1 Bi3 C21 O10 120.3(6) . . . . ?
O14 Bi3 C21 O9 36.0(4) . . . . ?
O13 Bi3 C21 O9 -43.6(4) . . . . ?
O10 Bi3 C21 O9 171.0(9) . . . . ?
O5 Bi3 C21 O9 126.8(4) . . . . ?
O15 Bi3 C21 O9 -32.4(6) . . . . ?
N2 Bi3 C21 O9 82.5(5) . . . . ?
O1 Bi3 C21 O9 -97.5(4) . . . . ?
O16A Bi3 C21 O9 -153.8(7) . . . . ?
C13 Bi3 C21 O9 117.8(4) . . . . ?
Bi2 Bi3 C21 O9 -1.2(4) . . . . ?
Bi1 Bi3 C21 O9 -68.7(4) . . . . ?
O14 Bi3 C21 C18 -151.9(9) . . . . ?
O13 Bi3 C21 C18 128.5(9) . . . . ?
O10 Bi3 C21 C18 -16.9(8) . . . . ?
O5 Bi3 C21 C18 -61.1(9) . . . . ?
O15 Bi3 C21 C18 139.7(8) . . . . ?
N2 Bi3 C21 C18 -105.4(9) . . . . ?
O1 Bi3 C21 C18 74.6(9) . . . . ?
O16A Bi3 C21 C18 18.3(12) . . . . ?
C13 Bi3 C21 C18 -70.0(9) . . . . ?
Bi2 Bi3 C21 C18 170.9(10) . . . . ?
Bi1 Bi3 C21 C18 103.4(9) . . . . ?
O14 Bi3 C21 Bi2 37.14(14) . . . . ?
O13 Bi3 C21 Bi2 -42.46(14) . . . . ?
O10 Bi3 C21 Bi2 172.1(7) . . . . ?
O5 Bi3 C21 Bi2 127.98(15) . . . . ?
O15 Bi3 C21 Bi2 -31.2(3) . . . . ?
N2 Bi3 C21 Bi2 83.6(2) . . . . ?
O1 Bi3 C21 Bi2 -96.33(12) . . . . ?
O16A Bi3 C21 Bi2 -152.7(6) . . . . ?
C13 Bi3 C21 Bi2 119.02(15) . . . . ?
Bi1 Bi3 C21 Bi2 -67.52(7) . . . . ?
O14 Bi2 C21 O10 -32.9(4) . . . . ?
O13 Bi2 C21 O10 48.3(4) . . . . ?
O11 Bi2 C21 O10 3.6(6) 1_645 . . . ?
O9 Bi2 C21 O10 -173.5(9) . . . . ?
O14 Bi2 C21 O10 -97.2(4) 2_666 . . . ?
C20 Bi2 C21 O10 22.3(9) 1_645 . . . ?
O12 Bi2 C21 O10 120.2(7) 1_645 . . . ?
Bi3 Bi2 C21 O10 4.3(4) . . . . ?
Bi2 Bi2 C21 O10 -68.2(4) 2_666 . . . ?
Bi1 Bi2 C21 O10 73.4(4) . . . . ?
Bi3 Bi2 C21 O10 -112.8(4) 2_666 . . . ?
O14 Bi2 C21 O9 140.6(6) . . . . ?
O13 Bi2 C21 O9 -138.2(7) . . . . ?
O11 Bi2 C21 O9 177.1(6) 1_645 . . . ?
O14 Bi2 C21 O9 76.3(6) 2_666 . . . ?
C20 Bi2 C21 O9 -164.2(6) 1_645 . . . ?
O12 Bi2 C21 O9 -66.3(10) 1_645 . . . ?
Bi3 Bi2 C21 O9 177.8(7) . . . . ?
Bi2 Bi2 C21 O9 105.3(6) 2_666 . . . ?
Bi1 Bi2 C21 O9 -113.1(6) . . . . ?
Bi3 Bi2 C21 O9 60.7(6) 2_666 . . . ?
O14 Bi2 C21 C18 151.4(9) . . . . ?
O13 Bi2 C21 C18 -127.4(9) . . . . ?
O11 Bi2 C21 C18 -172.1(8) 1_645 . . . ?
O9 Bi2 C21 C18 10.8(8) . . . . ?
O14 Bi2 C21 C18 87.0(9) 2_666 . . . ?
C20 Bi2 C21 C18 -153.5(8) 1_645 . . . ?
O12 Bi2 C21 C18 -55.5(13) 1_645 . . . ?
Bi3 Bi2 C21 C18 -171.4(9) . . . . ?
Bi2 Bi2 C21 C18 116.1(9) 2_666 . . . ?
Bi1 Bi2 C21 C18 -102.3(9) . . . . ?
Bi3 Bi2 C21 C18 71.4(9) 2_666 . . . ?
O14 Bi2 C21 Bi3 -37.23(14) . . . . ?
O13 Bi2 C21 Bi3 44.00(14) . . . . ?
O11 Bi2 C21 Bi3 -0.7(3) 1_645 . . . ?
O9 Bi2 C21 Bi3 -177.8(7) . . . . ?
O14 Bi2 C21 Bi3 -101.58(14) 2_666 . . . ?
C20 Bi2 C21 Bi3 17.9(6) 1_645 . . . ?
O12 Bi2 C21 Bi3 115.9(7) 1_645 . . . ?
Bi2 Bi2 C21 Bi3 -72.52(7) 2_666 . . . ?
Bi1 Bi2 C21 Bi3 69.07(7) . . . . ?
Bi3 Bi2 C21 Bi3 -117.18(7) 2_666 . . . ?
C4 C5 N1 C1 1.0(13) . . . . ?
C4 C5 N1 Bi1 175.8(6) . . . . ?
C2 C1 N1 C5 0.6(13) . . . . ?
C6 C1 N1 C5 179.3(8) . . . . ?
C2 C1 N1 Bi1 -174.9(7) . . . . ?
C6 C1 N1 Bi1 3.9(9) . . . . ?
O13 Bi1 N1 C5 -161.1(6) . . . . ?
O1 Bi1 N1 C5 -178.9(8) . . . . ?
O7 Bi1 N1 C5 108.1(7) 1_565 . . . ?
O6 Bi1 N1 C5 -100.8(7) 1_655 . . . ?
O12 Bi1 N1 C5 -47.2(8) 2_676 . . . ?
N3 Bi1 N1 C5 30.4(8) 2_676 . . . ?
O8 Bi1 N1 C5 67.3(7) 1_565 . . . ?
C14 Bi1 N1 C5 88.5(7) 1_565 . . . ?
O5 Bi1 N1 C5 -54.8(7) 1_655 . . . ?
C13 Bi1 N1 C5 -78.4(7) 1_655 . . . ?
C6 Bi1 N1 C5 -177.3(8) . . . . ?
O13 Bi1 N1 C1 14.0(7) . . . . ?
O1 Bi1 N1 C1 -3.8(5) . . . . ?
O7 Bi1 N1 C1 -76.8(6) 1_565 . . . ?
O6 Bi1 N1 C1 74.3(5) 1_655 . . . ?
O12 Bi1 N1 C1 127.9(5) 2_676 . . . ?
N3 Bi1 N1 C1 -154.5(5) 2_676 . . . ?
O8 Bi1 N1 C1 -117.6(6) 1_565 . . . ?
C14 Bi1 N1 C1 -96.4(6) 1_565 . . . ?
O5 Bi1 N1 C1 120.3(6) 1_655 . . . ?
C13 Bi1 N1 C1 96.7(6) 1_655 . . . ?
C6 Bi1 N1 C1 -2.2(5) . . . . ?
C11 C12 N2 C8 1.6(11) . . . . ?
C11 C12 N2 Bi3 175.4(6) . . . . ?
C9 C8 N2 C12 -1.7(11) . . . . ?
C13 C8 N2 C12 176.1(7) . . . . ?
C9 C8 N2 Bi3 -176.0(6) . . . . ?
C13 C8 N2 Bi3 1.8(8) . . . . ?
O14 Bi3 N2 C12 -75.5(6) . . . . ?
O13 Bi3 N2 C12 -25.2(7) . . . . ?
O10 Bi3 N2 C12 -143.5(6) . . . . ?
O5 Bi3 N2 C12 -172.6(7) . . . . ?
O15 Bi3 N2 C12 21.8(6) . . . . ?
O1 Bi3 N2 C12 58.7(7) . . . . ?
O16A Bi3 N2 C12 88.5(7) . . . . ?
C21 Bi3 N2 C12 -121.3(6) . . . . ?
C13 Bi3 N2 C12 -174.9(7) . . . . ?
Bi2 Bi3 N2 C12 -58.5(6) . . . . ?
Bi1 Bi3 N2 C12 7.1(7) . . . . ?
O14 Bi3 N2 C8 98.3(5) . . . . ?
O13 Bi3 N2 C8 148.6(5) . . . . ?
O10 Bi3 N2 C8 30.3(6) . . . . ?
O5 Bi3 N2 C8 1.3(5) . . . . ?
O15 Bi3 N2 C8 -164.4(6) . . . . ?
O1 Bi3 N2 C8 -127.5(5) . . . . ?
O16A Bi3 N2 C8 -97.7(7) . . . . ?
C21 Bi3 N2 C8 52.5(6) . . . . ?
C13 Bi3 N2 C8 -1.0(5) . . . . ?
Bi2 Bi3 N2 C8 115.4(5) . . . . ?
Bi1 Bi3 N2 C8 -179.1(4) . . . . ?
C18 C19 N3 C15 1.2(11) . . . . ?
C18 C19 N3 Bi1 148.7(6) . . . 2_676 ?
C16 C15 N3 C19 0.3(11) . . . . ?
C20 C15 N3 C19 178.7(6) . . . . ?
C16 C15 N3 Bi1 -150.3(6) . . . 2_676 ?
C20 C15 N3 Bi1 28.1(7) . . . 2_676 ?
O2 C6 O1 Bi1 177.6(7) . . . . ?
C1 C6 O1 Bi1 -3.3(11) . . . . ?
O2 C6 O1 Bi3 11.3(15) . . . . ?
C1 C6 O1 Bi3 -169.6(5) . . . . ?
Bi1 C6 O1 Bi3 -166.3(11) . . . . ?
O13 Bi1 O1 C6 -164.3(7) . . . . ?
O7 Bi1 O1 C6 106.7(7) 1_565 . . . ?
O6 Bi1 O1 C6 -78.9(7) 1_655 . . . ?
N1 Bi1 O1 C6 3.8(7) . . . . ?
O12 Bi1 O1 C6 -111.8(7) 2_676 . . . ?
N3 Bi1 O1 C6 139.5(6) 2_676 . . . ?
O8 Bi1 O1 C6 64.8(7) 1_565 . . . ?
C14 Bi1 O1 C6 85.4(7) 1_565 . . . ?
O5 Bi1 O1 C6 -46.9(7) 1_655 . . . ?
C13 Bi1 O1 C6 -65.2(7) 1_655 . . . ?
O13 Bi1 O1 Bi3 6.38(17) . . . . ?
O7 Bi1 O1 Bi3 -82.64(17) 1_565 . . . ?
O6 Bi1 O1 Bi3 91.80(17) 1_655 . . . ?
N1 Bi1 O1 Bi3 174.5(2) . . . . ?
O12 Bi1 O1 Bi3 58.8(3) 2_676 . . . ?
N3 Bi1 O1 Bi3 -49.9(4) 2_676 . . . ?
O8 Bi1 O1 Bi3 -124.58(15) 1_565 . . . ?
C14 Bi1 O1 Bi3 -103.98(19) 1_565 . . . ?
O5 Bi1 O1 Bi3 123.74(14) 1_655 . . . ?
C13 Bi1 O1 Bi3 105.43(17) 1_655 . . . ?
C6 Bi1 O1 Bi3 170.7(8) . . . . ?
O14 Bi3 O1 C6 151.4(7) . . . . ?
O13 Bi3 O1 C6 162.5(8) . . . . ?
O10 Bi3 O1 C6 -120.6(8) . . . . ?
O5 Bi3 O1 C6 -50.6(9) . . . . ?
O15 Bi3 O1 C6 79.6(8) . . . . ?
N2 Bi3 O1 C6 42.2(8) . . . . ?
O16A Bi3 O1 C6 11.1(9) . . . . ?
C21 Bi3 O1 C6 -137.8(8) . . . . ?
C13 Bi3 O1 C6 -25.0(9) . . . . ?
Bi2 Bi3 O1 C6 161.9(8) . . . . ?
Bi1 Bi3 O1 C6 169.2(9) . . . . ?
O14 Bi3 O1 Bi1 -17.8(3) . . . . ?
O13 Bi3 O1 Bi1 -6.74(18) . . . . ?
O10 Bi3 O1 Bi1 70.2(2) . . . . ?
O5 Bi3 O1 Bi1 140.2(2) . . . . ?
O15 Bi3 O1 Bi1 -89.6(2) . . . . ?
N2 Bi3 O1 Bi1 -127.0(2) . . . . ?
O16A Bi3 O1 Bi1 -158.1(5) . . . . ?
C21 Bi3 O1 Bi1 53.0(2) . . . . ?
C13 Bi3 O1 Bi1 165.8(2) . . . . ?
Bi2 Bi3 O1 Bi1 -7.32(16) . . . . ?
O6 C13 O5 Bi3 -174.8(5) . . . . ?
C8 C13 O5 Bi3 8.6(10) . . . . ?
Bi1 C13 O5 Bi3 173.2(5) 1_455 . . . ?
O6 C13 O5 Bi1 12.0(7) . . . 1_455 ?
C8 C13 O5 Bi1 -164.6(6) . . . 1_455 ?
Bi3 C13 O5 Bi1 -173.2(5) . . . 1_455 ?
O14 Bi3 O5 C13 -77.9(6) . . . . ?
O13 Bi3 O5 C13 -131.7(6) . . . . ?
O10 Bi3 O5 C13 -161.9(7) . . . . ?
O15 Bi3 O5 C13 13.1(7) . . . . ?
N2 Bi3 O5 C13 -5.4(6) . . . . ?
O1 Bi3 O5 C13 118.0(6) . . . . ?
O16A Bi3 O5 C13 64.4(7) . . . . ?
C21 Bi3 O5 C13 -149.4(6) . . . . ?
Bi2 Bi3 O5 C13 -98.9(6) . . . . ?
Bi1 Bi3 O5 C13 175.0(5) . . . . ?
O14 Bi3 O5 Bi1 87.9(5) . . . 1_455 ?
O13 Bi3 O5 Bi1 34.1(7) . . . 1_455 ?
O10 Bi3 O5 Bi1 3.8(5) . . . 1_455 ?
O15 Bi3 O5 Bi1 178.8(4) . . . 1_455 ?
N2 Bi3 O5 Bi1 160.3(6) . . . 1_455 ?
O1 Bi3 O5 Bi1 -76.3(5) . . . 1_455 ?
O16A Bi3 O5 Bi1 -129.8(6) . . . 1_455 ?
C21 Bi3 O5 Bi1 16.3(5) . . . 1_455 ?
C13 Bi3 O5 Bi1 165.7(10) . . . 1_455 ?
Bi2 Bi3 O5 Bi1 66.8(5) . . . 1_455 ?
Bi1 Bi3 O5 Bi1 -19.2(7) . . . 1_455 ?
O5 C13 O6 Bi1 -15.4(9) . . . 1_455 ?
C8 C13 O6 Bi1 161.2(5) . . . 1_455 ?
Bi3 C13 O6 Bi1 -23.9(16) . . . 1_455 ?
O8 C14 O7 Bi1 -2.3(9) . . . 1_545 ?
C11 C14 O7 Bi1 177.7(5) . . . 1_545 ?
O7 C14 O8 Bi1 1.7(7) . . . 1_545 ?
C11 C14 O8 Bi1 -178.2(7) . . . 1_545 ?
O10 C21 O9 Bi2 8.2(11) . . . . ?
C18 C21 O9 Bi2 -173.7(4) . . . . ?
Bi3 C21 O9 Bi2 1.9(6) . . . . ?
O14 Bi2 O9 C21 -37.0(6) . . . . ?
O13 Bi2 O9 C21 38.6(6) . . . . ?
O11 Bi2 O9 C21 -5.0(10) 1_645 . . . ?
O14 Bi2 O9 C21 -105.5(6) 2_666 . . . ?
O12 Bi2 O9 C21 149.9(5) 1_645 . . . ?
Bi3 Bi2 O9 C21 -1.9(6) . . . . ?
Bi2 Bi2 O9 C21 -73.7(6) 2_666 . . . ?
Bi1 Bi2 O9 C21 63.8(6) . . . . ?
Bi3 Bi2 O9 C21 -123.4(6) 2_666 . . . ?
O9 C21 O10 Bi3 -11.4(11) . . . . ?
C18 C21 O10 Bi3 170.5(4) . . . . ?
Bi2 C21 O10 Bi3 -7.0(6) . . . . ?
O14 Bi3 O10 C21 42.4(6) . . . . ?
O13 Bi3 O10 C21 -32.1(6) . . . . ?
O5 Bi3 O10 C21 133.1(7) . . . . ?
O15 Bi3 O10 C21 -37.7(9) . . . . ?
N2 Bi3 O10 C21 106.0(6) . . . . ?
O1 Bi3 O10 C21 -90.4(6) . . . . ?
O16A Bi3 O10 C21 -154.5(7) . . . . ?
C13 Bi3 O10 C21 127.7(6) . . . . ?
Bi2 Bi3 O10 C21 7.0(6) . . . . ?
Bi1 Bi3 O10 C21 -57.0(6) . . . . ?
O12 C20 O11 Bi2 -6.2(9) . . . 1_465 ?
C15 C20 O11 Bi2 174.1(5) . . . 1_465 ?
O11 C20 O12 Bi1 151.9(5) . . . 2_676 ?
C15 C20 O12 Bi1 -28.4(9) . . . 2_676 ?
Bi2 C20 O12 Bi1 147.8(3) 1_465 . . 2_676 ?
O11 C20 O12 Bi2 4.2(6) . . . 1_465 ?
C15 C20 O12 Bi2 -176.2(7) . . . 1_465 ?
O1 Bi1 O13 Bi2 179.7(4) . . . . ?
O7 Bi1 O13 Bi2 -102.4(3) 1_565 . . . ?
O6 Bi1 O13 Bi2 104.3(3) 1_655 . . . ?
N1 Bi1 O13 Bi2 162.9(3) . . . . ?
O12 Bi1 O13 Bi2 33.2(3) 2_676 . . . ?
N3 Bi1 O13 Bi2 -25.3(3) 2_676 . . . ?
O8 Bi1 O13 Bi2 -87.9(3) 1_565 . . . ?
C14 Bi1 O13 Bi2 -96.7(3) 1_565 . . . ?
O5 Bi1 O13 Bi2 79.1(3) 1_655 . . . ?
C13 Bi1 O13 Bi2 90.4(3) 1_655 . . . ?
C6 Bi1 O13 Bi2 174.9(3) . . . . ?
O1 Bi1 O13 Bi3 -11.0(3) . . . . ?
O7 Bi1 O13 Bi3 66.8(3) 1_565 . . . ?
O6 Bi1 O13 Bi3 -86.4(3) 1_655 . . . ?
N1 Bi1 O13 Bi3 -27.8(5) . . . . ?
O12 Bi1 O13 Bi3 -157.5(3) 2_676 . . . ?
N3 Bi1 O13 Bi3 143.9(3) 2_676 . . . ?
O8 Bi1 O13 Bi3 81.4(4) 1_565 . . . ?
C14 Bi1 O13 Bi3 72.6(3) 1_565 . . . ?
O5 Bi1 O13 Bi3 -111.6(3) 1_655 . . . ?
C13 Bi1 O13 Bi3 -100.3(3) 1_655 . . . ?
C6 Bi1 O13 Bi3 -15.9(3) . . . . ?
O14 Bi2 O13 Bi1 178.9(4) . . . . ?
O11 Bi2 O13 Bi1 -101.3(3) 1_645 . . . ?
O9 Bi2 O13 Bi1 92.9(3) . . . . ?
O14 Bi2 O13 Bi1 175.9(2) 2_666 . . . ?
C20 Bi2 O13 Bi1 -83.2(3) 1_645 . . . ?
O12 Bi2 O13 Bi1 -62.2(3) 1_645 . . . ?
C21 Bi2 O13 Bi1 104.2(3) . . . . ?
Bi3 Bi2 O13 Bi1 171.5(5) . . . . ?
Bi2 Bi2 O13 Bi1 177.7(2) 2_666 . . . ?
Bi3 Bi2 O13 Bi1 -171.76(14) 2_666 . . . ?
O14 Bi2 O13 Bi3 7.36(19) . . . . ?
O11 Bi2 O13 Bi3 87.2(2) 1_645 . . . ?
O9 Bi2 O13 Bi3 -78.6(2) . . . . ?
O14 Bi2 O13 Bi3 4.4(4) 2_666 . . . ?
C20 Bi2 O13 Bi3 105.3(2) 1_645 . . . ?
O12 Bi2 O13 Bi3 126.34(17) 1_645 . . . ?
C21 Bi2 O13 Bi3 -67.3(2) . . . . ?
Bi2 Bi2 O13 Bi3 6.2(2) 2_666 . . . ?
Bi1 Bi2 O13 Bi3 -171.5(5) . . . . ?
Bi3 Bi2 O13 Bi3 16.7(6) 2_666 . . . ?
O14 Bi3 O13 Bi1 -179.0(4) . . . . ?
O10 Bi3 O13 Bi1 -93.0(3) . . . . ?
O5 Bi3 O13 Bi1 -121.8(3) . . . . ?
O15 Bi3 O13 Bi1 84.6(3) . . . . ?
N2 Bi3 O13 Bi1 130.8(3) . . . . ?
O1 Bi3 O13 Bi1 9.4(2) . . . . ?
O16A Bi3 O13 Bi1 39.6(5) . . . . ?
C21 Bi3 O13 Bi1 -102.7(3) . . . . ?
C13 Bi3 O13 Bi1 -158.4(4) . . . . ?
Bi2 Bi3 O13 Bi1 -171.5(5) . . . . ?
O14 Bi3 O13 Bi2 -7.44(19) . . . . ?
O10 Bi3 O13 Bi2 78.5(2) . . . . ?
O5 Bi3 O13 Bi2 49.7(4) . . . . ?
O15 Bi3 O13 Bi2 -103.9(2) . . . . ?
N2 Bi3 O13 Bi2 -57.7(3) . . . . ?
O1 Bi3 O13 Bi2 -179.1(3) . . . . ?
O16A Bi3 O13 Bi2 -148.9(4) . . . . ?
C21 Bi3 O13 Bi2 68.8(2) . . . . ?
C13 Bi3 O13 Bi2 13.2(6) . . . . ?
Bi1 Bi3 O13 Bi2 171.5(5) . . . . ?
O13 Bi3 O14 Bi2 8.0(2) . . . . ?
O10 Bi3 O14 Bi2 -75.6(2) . . . . ?
O5 Bi3 O14 Bi2 -147.0(2) . . . . ?
O15 Bi3 O14 Bi2 80.8(2) . . . . ?
N2 Bi3 O14 Bi2 150.9(3) . . . . ?
O1 Bi3 O14 Bi2 17.9(4) . . . . ?
O16A Bi3 O14 Bi2 125.6(6) . . . . ?
C21 Bi3 O14 Bi2 -63.5(2) . . . . ?
C13 Bi3 O14 Bi2 -164.3(2) . . . . ?
Bi1 Bi3 O14 Bi2 7.5(2) . . . . ?
O13 Bi3 O14 Bi2 173.6(4) . . . 2_666 ?
O10 Bi3 O14 Bi2 90.1(4) . . . 2_666 ?
O5 Bi3 O14 Bi2 18.7(4) . . . 2_666 ?
O15 Bi3 O14 Bi2 -113.6(4) . . . 2_666 ?
N2 Bi3 O14 Bi2 -43.4(4) . . . 2_666 ?
O1 Bi3 O14 Bi2 -176.4(3) . . . 2_666 ?
O16A Bi3 O14 Bi2 -68.8(8) . . . 2_666 ?
C21 Bi3 O14 Bi2 102.2(4) . . . 2_666 ?
C13 Bi3 O14 Bi2 1.4(4) . . . 2_666 ?
Bi2 Bi3 O14 Bi2 165.7(5) . . . 2_666 ?
Bi1 Bi3 O14 Bi2 173.2(3) . . . 2_666 ?
O13 Bi2 O14 Bi3 -8.1(2) . . . . ?
O11 Bi2 O14 Bi3 -95.7(2) 1_645 . . . ?
O9 Bi2 O14 Bi3 73.2(2) . . . . ?
O14 Bi2 O14 Bi3 170.0(4) 2_666 . . . ?
C20 Bi2 O14 Bi3 -103.3(2) 1_645 . . . ?
O12 Bi2 O14 Bi3 -110.2(2) 1_645 . . . ?
C21 Bi2 O14 Bi3 62.6(2) . . . . ?
Bi2 Bi2 O14 Bi3 170.0(4) 2_666 . . . ?
Bi1 Bi2 O14 Bi3 -7.7(2) . . . . ?
Bi3 Bi2 O14 Bi3 174.7(2) 2_666 . . . ?
O13 Bi2 O14 Bi2 -178.2(3) . . . 2_666 ?
O11 Bi2 O14 Bi2 94.3(2) 1_645 . . 2_666 ?
O9 Bi2 O14 Bi2 -96.8(2) . . . 2_666 ?
O14 Bi2 O14 Bi2 0.0 2_666 . . 2_666 ?
C20 Bi2 O14 Bi2 86.7(2) 1_645 . . 2_666 ?
O12 Bi2 O14 Bi2 79.8(2) 1_645 . . 2_666 ?
C21 Bi2 O14 Bi2 -107.4(2) . . . 2_666 ?
Bi3 Bi2 O14 Bi2 -170.0(4) . . . 2_666 ?
Bi1 Bi2 O14 Bi2 -177.66(16) . . . 2_666 ?
Bi3 Bi2 O14 Bi2 4.70(18) 2_666 . . 2_666 ?
